data_4116798
loop_
_publ_author_name
'Alan R. Kennedy'
'Robert E. Mulvey'
'Ren\'e B. Rowlings'

_publ_section_title
;
 Intermetallic Lithium-Magnesium Hexamethyldisilazide: Synthesis and
 Structure, Discovery of an Oxygen-Centered Variant, and a Reaction with
 Benzonitrile That Produces a Novel Amidinate Cage Compound with a
 Trigonal Bipyramidal Li4MgO Core
;
_journal_name_full 'Journal of the American Chemical Society'
_journal_page_first 7816
_journal_page_last 7824
_journal_paper_doi 10.1021/ja980561e
_journal_volume 120
_journal_year 1998
_chemical_formula_sum 'C52 H92 Li4 Mg N8 O Si8'
_chemical_formula_weight 1122.13
_chemical_name_systematic
; 
 ? 
;
_space_group_IT_number 60
_symmetry_cell_setting orthorhombic
_symmetry_space_group_name_Hall '-P 2n 2ab'
_symmetry_space_group_name_H-M 'P b c n'
_atom_sites_solution_hydrogens geom
_atom_sites_solution_primary direct
_atom_sites_solution_secondary difmap
_audit_creation_method SHELXL-97
_cell_angle_alpha 90.00
_cell_angle_beta 90.00
_cell_angle_gamma 90.00
_cell_formula_units_Z 4
_cell_length_a 10.317(3)
_cell_length_b 26.138(15)
_cell_length_c 24.986(14)
_cell_measurement_reflns_used 17
_cell_measurement_temperature 123
_cell_measurement_theta_max 8.0
_cell_measurement_theta_min 6.7
_cell_volume 6738(6)
_computing_cell_refinement '"'
_computing_data_collection 'MSC Diffractometer Control'
_computing_data_reduction Texsan
_computing_structure_refinement 'SHELXL-97 (Sheldrick, 1997)'
_computing_structure_solution SIR92
_diffrn_ambient_temperature 123
_diffrn_measured_fraction_theta_full 0.899
_diffrn_measured_fraction_theta_max 0.899
_diffrn_measurement_device_type 'Rigaku AFC7S'
_diffrn_measurement_method \w/2\q
_diffrn_radiation_monochromator graphite
_diffrn_radiation_source 'fine-focus sealed tube'
_diffrn_radiation_type MoK\a
_diffrn_radiation_wavelength 0.71069
_diffrn_reflns_av_R_equivalents 0.0000
_diffrn_reflns_av_sigmaI/netI 0.2477
_diffrn_reflns_limit_h_max 12
_diffrn_reflns_limit_h_min 0
_diffrn_reflns_limit_k_max 31
_diffrn_reflns_limit_k_min 0
_diffrn_reflns_limit_l_max 0
_diffrn_reflns_limit_l_min -29
_diffrn_reflns_number 5945
_diffrn_reflns_theta_full 25.01
_diffrn_reflns_theta_max 25.01
_diffrn_reflns_theta_min 2.56
_diffrn_standards_decay_% 0
_diffrn_standards_interval_count 150
_diffrn_standards_number 3
_exptl_absorpt_coefficient_mu 0.208
_exptl_absorpt_correction_type none
_exptl_crystal_colour colourless
_exptl_crystal_density_diffrn 1.106
_exptl_crystal_description 'cut needle'
_exptl_crystal_F_000 2416
_exptl_crystal_size_max 0.60
_exptl_crystal_size_mid 0.24
_exptl_crystal_size_min 0.15
_refine_diff_density_max 0.371
_refine_diff_density_min -0.503
_refine_diff_density_rms 0.072
_refine_ls_extinction_method none
_refine_ls_goodness_of_fit_ref 0.956
_refine_ls_hydrogen_treatment calc
_refine_ls_matrix_type full
_refine_ls_number_parameters 348
_refine_ls_number_reflns 5945
_refine_ls_number_restraints 0
_refine_ls_restrained_S_all 0.956
_refine_ls_R_factor_all 0.2415
_refine_ls_R_factor_gt 0.0571
_refine_ls_shift/su_max 0.000
_refine_ls_shift/su_mean 0.000
_refine_ls_structure_factor_coef Fsqd
_refine_ls_weighting_details 'w=1/[\s^2^(Fo^2^)+(0.0672P)^2^+0.0000P] where P=(Fo^2^+2Fc^2^)/3'
_refine_ls_weighting_scheme calc
_refine_ls_wR_factor_gt 0.1326
_refine_ls_wR_factor_ref 0.1783
_reflns_number_gt 2300
_reflns_number_total 5945
_reflns_threshold_expression I>2\s(I)
_cod_data_source_file ja980561e_3.cif
_cod_data_source_block li4mg
_cod_depositor_comments
;
The following automatic conversions were performed:

'_refine_ls_weighting_scheme' value 'calc
w=1/[\s^2^(Fo^2^)+(0.0672P)^2^+0.0000P] where P=(Fo^2^+2Fc^2^)/3' was
changed to 'calc'. New tag '_refine_ls_weighting_details' was
created. The value of the new tag was set to
'w=1/[\s^2^(Fo^2^)+(0.0672P)^2^+0.0000P] where P=(Fo^2^+2Fc^2^)/3'.

Automatic conversion script
Id: cif_fix_values 3143 2015-03-26 13:38:13Z robertas 
;
_cod_database_code 4116798

loop_
_symmetry_equiv_pos_as_xyz
'x, y, z'
'x+1/2, -y+1/2, -z'
'-x+1/2, -y+1/2, z+1/2'
'-x, y, -z+1/2'
'-x, -y, -z'
'-x-1/2, y-1/2, z'
'x-1/2, y-1/2, -z-1/2'
'x, -y, z-1/2'

loop_
_atom_site_label
_atom_site_type_symbol
_atom_site_fract_x
_atom_site_fract_y
_atom_site_fract_z
_atom_site_U_iso_or_equiv
_atom_site_adp_type
_atom_site_occupancy
_atom_site_calc_flag
_atom_site_refinement_flags
Si1 Si 0.17153(15) 0.05516(7) 0.16980(5) 0.0429(4) Uani 1 d .
Si2 Si -0.28970(15) 0.16152(6) 0.14544(6) 0.0415(4) Uani 1 d .
Si3 Si 0.17937(15) 0.26308(6) 0.09994(6) 0.0397(4) Uani 1 d .
Si4 Si -0.23209(15) 0.35873(6) 0.20083(5) 0.0432(4) Uani 1 d .
Mg1 Mg 0.0000 0.14331(12) 0.2500 0.0428(10) Uani 0.834(5) d SP
Mg2 Mg 0.0000 0.27602(12) 0.2500 0.051 Uiso 0.166(5) d SPR
O1 O 0.0000 0.21411(17) 0.2500 0.0409(13) Uani 1 d S
N1 N 0.0483(4) 0.09793(17) 0.18360(14) 0.0366(11) Uani 1 d .
N2 N -0.1354(4) 0.14576(17) 0.16845(16) 0.0397(11) Uani 1 d .
N3 N 0.0655(4) 0.27659(16) 0.14893(15) 0.0353(11) Uani 1 d .
N4 N -0.1070(4) 0.31543(16) 0.19264(14) 0.0364(11) Uani 1 d .
C1 C 0.2972(5) 0.0666(3) 0.2222(2) 0.0579(17) Uani 1 d .
H1A H 0.3295 0.1017 0.2193 0.087 Uiso 1 calc R
H1B H 0.3691 0.0426 0.2172 0.087 Uiso 1 calc R
H1C H 0.2589 0.0614 0.2577 0.087 Uiso 1 calc R
C2 C 0.2446(6) 0.0692(3) 0.10293(19) 0.0573(17) Uani 1 d .
H2A H 0.1807 0.0622 0.0748 0.086 Uiso 1 calc R
H2B H 0.3209 0.0475 0.0975 0.086 Uiso 1 calc R
H2C H 0.2704 0.1052 0.1014 0.086 Uiso 1 calc R
C3 C 0.1257(6) -0.0133(2) 0.1716(3) 0.0677(19) Uani 1 d .
H3A H 0.0744 -0.0201 0.2039 0.102 Uiso 1 calc R
H3B H 0.2042 -0.0344 0.1721 0.102 Uiso 1 calc R
H3C H 0.0742 -0.0217 0.1398 0.102 Uiso 1 calc R
C4 C -0.0587(5) 0.1069(2) 0.15491(17) 0.0322(13) Uani 1 d .
C5 C -0.0978(5) 0.0736(2) 0.10978(19) 0.0372(13) Uani 1 d .
C6 C -0.0872(5) 0.0892(2) 0.05674(19) 0.0472(16) Uani 1 d .
H6 H -0.0500 0.1215 0.0487 0.057 Uiso 1 calc R
C7 C -0.1305(7) 0.0579(3) 0.0154(2) 0.067(2) Uani 1 d .
H7 H -0.1237 0.0687 -0.0208 0.080 Uiso 1 calc R
C8 C -0.1836(7) 0.0108(3) 0.0277(3) 0.075(2) Uani 1 d .
H8 H -0.2124 -0.0109 -0.0004 0.090 Uiso 1 calc R
C9 C -0.1956(7) -0.0051(3) 0.0793(3) 0.069(2) Uani 1 d .
H9 H -0.2346 -0.0372 0.0871 0.083 Uiso 1 calc R
C10 C -0.1509(6) 0.0255(2) 0.1200(2) 0.0541(17) Uani 1 d .
H10 H -0.1564 0.0136 0.1559 0.065 Uiso 1 calc R
C11 C -0.2786(6) 0.2039(2) 0.0859(2) 0.0597(18) Uani 1 d .
H11A H -0.2245 0.2336 0.0944 0.090 Uiso 1 calc R
H11B H -0.3656 0.2155 0.0758 0.090 Uiso 1 calc R
H11C H -0.2398 0.1850 0.0560 0.090 Uiso 1 calc R
C12 C -0.3597(6) 0.2009(2) 0.2005(2) 0.0619(18) Uani 1 d .
H12A H -0.3641 0.1804 0.2333 0.093 Uiso 1 calc R
H12B H -0.4470 0.2121 0.1905 0.093 Uiso 1 calc R
H12C H -0.3047 0.2309 0.2067 0.093 Uiso 1 calc R
C13 C -0.4019(5) 0.1077(2) 0.1305(2) 0.0534(17) Uani 1 d .
H13A H -0.3699 0.0886 0.0994 0.080 Uiso 1 calc R
H13B H -0.4885 0.1212 0.1228 0.080 Uiso 1 calc R
H13C H -0.4064 0.0848 0.1615 0.080 Uiso 1 calc R
C14 C 0.2957(6) 0.2191(2) 0.1339(2) 0.0655(19) Uani 1 d .
H14A H 0.3398 0.2375 0.1628 0.098 Uiso 1 calc R
H14B H 0.3598 0.2070 0.1079 0.098 Uiso 1 calc R
H14C H 0.2485 0.1899 0.1488 0.098 Uiso 1 calc R
C15 C 0.2743(5) 0.3180(2) 0.0730(2) 0.0514(16) Uani 1 d .
H15A H 0.2190 0.3386 0.0495 0.077 Uiso 1 calc R
H15B H 0.3487 0.3051 0.0527 0.077 Uiso 1 calc R
H15C H 0.3052 0.3392 0.1027 0.077 Uiso 1 calc R
C16 C 0.1043(6) 0.2275(2) 0.0432(2) 0.0588(18) Uani 1 d .
H16A H 0.0607 0.1969 0.0569 0.088 Uiso 1 calc R
H16B H 0.1718 0.2175 0.0177 0.088 Uiso 1 calc R
H16C H 0.0409 0.2496 0.0253 0.088 Uiso 1 calc R
C17 C -0.0237(5) 0.3130(2) 0.15219(18) 0.0353(13) Uani 1 d .
C18 C -0.0248(5) 0.3529(2) 0.10802(18) 0.0339(13) Uani 1 d .
C19 C -0.0866(5) 0.3432(2) 0.05977(19) 0.0445(15) Uani 1 d .
H19 H -0.1347 0.3125 0.0551 0.053 Uiso 1 calc R
C20 C -0.0780(6) 0.3784(3) 0.0183(2) 0.0550(18) Uani 1 d .
H20 H -0.1200 0.3714 -0.0147 0.066 Uiso 1 calc R
C21 C -0.0094(6) 0.4235(3) 0.0242(2) 0.0542(17) Uani 1 d .
H21 H -0.0035 0.4474 -0.0044 0.065 Uiso 1 calc R
C22 C 0.0499(6) 0.4331(2) 0.0725(2) 0.0581(18) Uani 1 d .
H22 H 0.0973 0.4640 0.0770 0.070 Uiso 1 calc R
C23 C 0.0423(5) 0.3991(2) 0.1143(2) 0.0461(15) Uani 1 d .
H23 H 0.0826 0.4069 0.1475 0.055 Uiso 1 calc R
C24 C -0.3125(6) 0.3403(2) 0.26500(18) 0.0527(17) Uani 1 d .
H24A H -0.3488 0.3058 0.2617 0.079 Uiso 1 calc R
H24B H -0.3823 0.3646 0.2729 0.079 Uiso 1 calc R
H24C H -0.2488 0.3409 0.2941 0.079 Uiso 1 calc R
C25 C -0.3569(6) 0.3544(2) 0.1472(2) 0.0595(18) Uani 1 d .
H25A H -0.3175 0.3630 0.1127 0.089 Uiso 1 calc R
H25B H -0.4274 0.3784 0.1549 0.089 Uiso 1 calc R
H25C H -0.3915 0.3195 0.1459 0.089 Uiso 1 calc R
C26 C -0.1796(6) 0.4266(2) 0.2101(2) 0.0587(17) Uani 1 d .
H26A H -0.1138 0.4283 0.2383 0.088 Uiso 1 calc R
H26B H -0.2544 0.4475 0.2203 0.088 Uiso 1 calc R
H26C H -0.1430 0.4396 0.1765 0.088 Uiso 1 calc R
Li1 Li -0.0422(9) 0.2165(4) 0.1802(3) 0.040(2) Uani 1 d .
Li2 Li 0.1066(10) 0.2717(4) 0.2318(4) 0.043(3) Uani 0.834(5) d P
Li3 Li 0.1173(10) 0.1491(4) 0.2515(4) 0.052 Uiso 0.166(5) d PR

loop_
_atom_site_aniso_label
_atom_site_aniso_U_11
_atom_site_aniso_U_22
_atom_site_aniso_U_33
_atom_site_aniso_U_23
_atom_site_aniso_U_13
_atom_site_aniso_U_12
Si1 0.0365(9) 0.0625(11) 0.0298(7) -0.0119(8) -0.0024(7) 0.0002(9)
Si2 0.0361(9) 0.0541(11) 0.0344(8) -0.0021(7) 0.0017(7) -0.0060(8)
Si3 0.0378(9) 0.0497(10) 0.0315(7) 0.0035(7) 0.0048(7) 0.0016(8)
Si4 0.0409(9) 0.0604(11) 0.0284(7) 0.0079(8) 0.0016(7) 0.0113(9)
Mg1 0.050(2) 0.051(2) 0.0271(15) 0.000 -0.0002(14) 0.000
O1 0.079(4) 0.027(3) 0.017(2) 0.000 -0.012(2) 0.000
N1 0.033(3) 0.055(3) 0.022(2) -0.008(2) 0.0014(19) -0.003(2)
N2 0.035(3) 0.050(3) 0.034(2) -0.013(2) 0.004(2) -0.007(2)
N3 0.025(2) 0.047(3) 0.034(2) 0.009(2) 0.0035(19) 0.004(2)
N4 0.031(2) 0.052(3) 0.026(2) 0.006(2) 0.0020(19) 0.006(2)
C1 0.048(4) 0.086(5) 0.040(3) -0.011(3) -0.005(3) 0.007(4)
C2 0.049(4) 0.089(5) 0.034(3) -0.018(3) 0.002(3) 0.005(4)
C3 0.059(4) 0.056(4) 0.088(5) 0.000(4) -0.010(4) 0.007(4)
C4 0.032(3) 0.044(4) 0.020(2) 0.000(2) 0.008(2) -0.011(3)
C5 0.033(3) 0.048(4) 0.031(3) -0.003(3) -0.005(2) 0.002(3)
C6 0.056(4) 0.058(4) 0.028(3) -0.001(3) 0.004(3) 0.007(3)
C7 0.085(5) 0.087(5) 0.029(3) -0.009(4) -0.015(3) 0.009(5)
C8 0.082(5) 0.076(6) 0.066(5) -0.035(4) -0.028(4) 0.012(5)
C9 0.075(5) 0.058(5) 0.075(5) -0.012(4) -0.027(4) 0.004(4)
C10 0.053(4) 0.068(5) 0.042(3) -0.003(3) -0.016(3) -0.006(4)
C11 0.055(4) 0.073(5) 0.051(4) 0.008(3) 0.007(3) 0.003(4)
C12 0.045(4) 0.088(5) 0.053(4) -0.010(4) 0.007(3) 0.006(4)
C13 0.038(4) 0.060(4) 0.062(4) 0.000(3) -0.017(3) -0.011(3)
C14 0.060(4) 0.082(5) 0.055(4) 0.009(3) 0.006(3) 0.031(4)
C15 0.047(4) 0.061(4) 0.046(3) -0.006(3) 0.008(3) -0.010(3)
C16 0.064(4) 0.070(5) 0.043(3) -0.006(3) 0.012(3) -0.019(4)
C17 0.032(3) 0.050(4) 0.023(2) 0.007(3) -0.009(2) -0.005(3)
C18 0.032(3) 0.043(4) 0.027(3) 0.002(2) 0.005(2) 0.003(3)
C19 0.047(4) 0.053(4) 0.034(3) 0.011(3) -0.015(3) -0.002(3)
C20 0.058(4) 0.076(5) 0.031(3) 0.018(3) -0.008(3) 0.012(4)
C21 0.060(4) 0.053(4) 0.049(4) 0.027(3) 0.018(3) 0.009(4)
C22 0.072(5) 0.051(4) 0.052(4) 0.013(3) 0.017(4) -0.001(4)
C23 0.055(4) 0.044(4) 0.039(3) 0.005(3) -0.001(3) -0.007(3)
C24 0.055(4) 0.072(4) 0.032(3) 0.003(3) 0.003(3) 0.021(4)
C25 0.048(4) 0.092(5) 0.039(3) 0.008(3) -0.002(3) 0.020(4)
C26 0.074(4) 0.052(4) 0.051(3) 0.003(3) 0.004(3) 0.008(4)
Li1 0.050(6) 0.054(6) 0.014(4) 0.005(4) -0.007(4) -0.014(5)
Li2 0.035(6) 0.070(8) 0.024(5) -0.002(5) 0.009(5) -0.009(6)

loop_
_atom_type_symbol
_atom_type_description
_atom_type_scat_dispersion_real
_atom_type_scat_dispersion_imag
_atom_type_scat_source
Si Si 0.0817 0.0704 'International Tables Vol C Tables 4.2.6.8 and 6.1.1.4'
Mg Mg 0.0486 0.0363 'International Tables Vol C Tables 4.2.6.8 and 6.1.1.4'
O O 0.0106 0.0060 'International Tables Vol C Tables 4.2.6.8 and 6.1.1.4'
N N 0.0061 0.0033 'International Tables Vol C Tables 4.2.6.8 and 6.1.1.4'
C C 0.0033 0.0016 'International Tables Vol C Tables 4.2.6.8 and 6.1.1.4'
Li Li -0.0003 0.0001 'International Tables Vol C Tables 4.2.6.8 and 6.1.1.4'
H H 0.0000 0.0000 'International Tables Vol C Tables 4.2.6.8 and 6.1.1.4'

loop_
_geom_angle_atom_site_label_1
_geom_angle_atom_site_label_2
_geom_angle_atom_site_label_3
_geom_angle
_geom_angle_site_symmetry_1
_geom_angle_site_symmetry_3
N1 Si1 C3 115.6(3) . .
N1 Si1 C1 105.5(2) . .
C3 Si1 C1 108.3(3) . .
N1 Si1 C2 110.4(2) . .
C3 Si1 C2 108.3(3) . .
C1 Si1 C2 108.4(3) . .
N2 Si2 C11 110.4(2) . .
N2 Si2 C13 117.1(2) . .
C11 Si2 C13 109.2(3) . .
N2 Si2 C12 103.9(2) . .
C11 Si2 C12 106.6(3) . .
C13 Si2 C12 108.9(3) . .
N2 Si2 Li1 41.8(2) . .
C11 Si2 Li1 84.0(2) . .
C13 Si2 Li1 158.9(3) . .
C12 Si2 Li1 81.6(2) . .
N2 Si2 Li3 35.8(2) . 4
C11 Si2 Li3 133.0(3) . 4
C13 Si2 Li3 116.0(3) . 4
C12 Si2 Li3 70.8(3) . 4
Li1 Si2 Li3 49.0(2) . 4
N3 Si3 C16 110.9(2) . .
N3 Si3 C15 117.0(2) . .
C16 Si3 C15 109.1(3) . .
N3 Si3 C14 103.9(2) . .
C16 Si3 C14 107.9(3) . .
C15 Si3 C14 107.5(3) . .
N4 Si4 C25 113.0(2) . .
N4 Si4 C24 105.3(2) . .
C25 Si4 C24 107.1(3) . .
N4 Si4 C26 114.8(3) . .
C25 Si4 C26 110.3(3) . .
C24 Si4 C26 105.5(3) . .
N4 Si4 Li2 43.5(2) . 4
C25 Si4 Li2 129.2(3) . 4
C24 Si4 Li2 62.1(2) . 4
C26 Si4 Li2 120.4(3) . 4
Li3 Mg1 Li3 165.8(12) . 4
Li3 Mg1 O1 82.9(6) . .
Li3 Mg1 O1 82.9(6) 4 .
Li3 Mg1 N1 81.9(5) . .
Li3 Mg1 N1 106.3(5) 4 .
O1 Mg1 N1 124.40(13) . .
Li3 Mg1 N1 106.3(5) . 4
Li3 Mg1 N1 81.9(5) 4 4
O1 Mg1 N1 124.40(13) . 4
N1 Mg1 N1 111.2(3) . 4
Li3 Mg1 N2 125.7(4) . .
Li3 Mg1 N2 53.9(4) 4 .
O1 Mg1 N2 88.52(13) . .
N1 Mg1 N2 59.81(15) . .
N1 Mg1 N2 122.15(17) 4 .
Li3 Mg1 N2 53.9(4) . 4
Li3 Mg1 N2 125.7(4) 4 4
O1 Mg1 N2 88.52(13) . 4
N1 Mg1 N2 122.15(17) . 4
N1 Mg1 N2 59.81(15) 4 4
N2 Mg1 N2 177.0(3) . 4
Li3 Mg1 Li1 74.0(5) . 4
Li3 Mg1 Li1 95.5(5) 4 4
O1 Mg1 Li1 43.21(19) . 4
N1 Mg1 Li1 153.8(2) . 4
N1 Mg1 Li1 85.8(2) 4 4
N2 Mg1 Li1 128.5(2) . 4
N2 Mg1 Li1 48.7(2) 4 4
Li3 Mg1 Li1 95.5(5) . .
Li3 Mg1 Li1 74.0(5) 4 .
O1 Mg1 Li1 43.21(19) . .
N1 Mg1 Li1 85.8(2) . .
N1 Mg1 Li1 153.8(2) 4 .
N2 Mg1 Li1 48.7(2) . .
N2 Mg1 Li1 128.5(2) 4 .
Li1 Mg1 Li1 86.4(4) 4 .
Li3 Mg1 C4 107.6(4) . .
Li3 Mg1 C4 77.8(5) 4 .
O1 Mg1 C4 111.21(13) . .
N1 Mg1 C4 30.27(15) . .
N1 Mg1 C4 117.05(19) 4 .
N2 Mg1 C4 30.04(14) . .
N2 Mg1 C4 152.17(19) 4 .
Li1 Mg1 C4 154.4(2) 4 .
Li1 Mg1 C4 68.0(2) . .
Li3 Mg1 C4 77.8(5) . 4
Li3 Mg1 C4 107.6(4) 4 4
O1 Mg1 C4 111.21(13) . 4
N1 Mg1 C4 117.05(19) . 4
N1 Mg1 C4 30.27(15) 4 4
N2 Mg1 C4 152.17(19) . 4
N2 Mg1 C4 30.04(14) 4 4
Li1 Mg1 C4 68.0(2) 4 4
Li1 Mg1 C4 154.4(2) . 4
C4 Mg1 C4 137.6(3) . 4
Li3 Mg1 Mg2 82.9(6) . .
Li3 Mg1 Mg2 82.9(6) 4 .
O1 Mg1 Mg2 0.0 . .
N1 Mg1 Mg2 124.40(13) . .
N1 Mg1 Mg2 124.40(13) 4 .
N2 Mg1 Mg2 88.52(13) . .
N2 Mg1 Mg2 88.52(13) 4 .
Li1 Mg1 Mg2 43.21(19) 4 .
Li1 Mg1 Mg2 43.21(19) . .
C4 Mg1 Mg2 111.21(13) . .
C4 Mg1 Mg2 111.21(13) 4 .
Li2 Mg2 Li2 169.1(12) 4 .
Li2 Mg2 O1 84.6(6) 4 .
Li2 Mg2 O1 84.6(6) . .
Li2 Mg2 N4 105.8(5) 4 4
Li2 Mg2 N4 79.7(5) . 4
O1 Mg2 N4 119.65(14) . 4
Li2 Mg2 N4 79.7(5) 4 .
Li2 Mg2 N4 105.8(5) . .
O1 Mg2 N4 119.65(14) . .
N4 Mg2 N4 120.7(3) 4 .
Li2 Mg2 Li1 92.8(6) 4 .
Li2 Mg2 Li1 80.1(5) . .
O1 Mg2 Li1 49.1(2) . .
N4 Mg2 Li1 157.8(3) 4 .
N4 Mg2 Li1 73.8(2) . .
Li2 Mg2 Li1 80.1(5) 4 4
Li2 Mg2 Li1 92.8(6) . 4
O1 Mg2 Li1 49.1(2) . 4
N4 Mg2 Li1 73.8(2) 4 4
N4 Mg2 Li1 157.8(3) . 4
Li1 Mg2 Li1 98.3(4) . 4
Li2 Mg2 N3 52.8(5) 4 4
Li2 Mg2 N3 127.3(5) . 4
O1 Mg2 N3 90.32(11) . 4
N4 Mg2 N3 57.94(14) 4 4
N4 Mg2 N3 121.68(15) . 4
Li1 Mg2 N3 131.7(2) . 4
Li1 Mg2 N3 48.9(2) 4 4
Li2 Mg2 N3 127.3(5) 4 .
Li2 Mg2 N3 52.8(5) . .
O1 Mg2 N3 90.33(11) . .
N4 Mg2 N3 121.68(15) 4 .
N4 Mg2 N3 57.94(14) . .
Li1 Mg2 N3 48.9(2) . .
Li1 Mg2 N3 131.7(2) 4 .
N3 Mg2 N3 179.4(2) 4 .
Li2 Mg2 C17 76.6(5) 4 4
Li2 Mg2 C17 107.6(5) . 4
O1 Mg2 C17 111.50(13) . 4
N4 Mg2 C17 29.80(15) 4 4
N4 Mg2 C17 120.34(19) . 4
Li1 Mg2 C17 159.4(3) . 4
Li1 Mg2 C17 62.8(2) 4 4
N3 Mg2 C17 29.25(14) 4 4
N3 Mg2 C17 150.27(18) . 4
Li2 Mg2 C17 107.6(5) 4 .
Li2 Mg2 C17 76.6(5) . .
O1 Mg2 C17 111.50(14) . .
N4 Mg2 C17 120.34(19) 4 .
N4 Mg2 C17 29.80(15) . .
Li1 Mg2 C17 62.8(2) . .
Li1 Mg2 C17 159.4(3) 4 .
N3 Mg2 C17 150.27(18) 4 .
N3 Mg2 C17 29.25(14) . .
C17 Mg2 C17 137.0(3) 4 .
Li2 Mg2 Mg1 84.6(6) 4 .
Li2 Mg2 Mg1 84.6(6) . .
O1 Mg2 Mg1 0.0 . .
N4 Mg2 Mg1 119.65(14) 4 .
N4 Mg2 Mg1 119.65(14) . .
Li1 Mg2 Mg1 49.1(2) . .
Li1 Mg2 Mg1 49.1(2) 4 .
N3 Mg2 Mg1 90.32(11) 4 .
N3 Mg2 Mg1 90.33(11) . .
C17 Mg2 Mg1 111.50(14) 4 .
C17 Mg2 Mg1 111.50(14) . .
Mg2 O1 Li1 88.0(3) . 4
Mg2 O1 Li1 88.0(3) . .
Li1 O1 Li1 176.0(7) 4 .
Mg2 O1 Mg1 180.0 . .
Li1 O1 Mg1 92.0(3) 4 .
Li1 O1 Mg1 92.0(3) . .
Mg2 O1 Li2 38.3(3) . .
Li1 O1 Li2 93.6(4) 4 .
Li1 O1 Li2 83.2(4) . .
Mg1 O1 Li2 141.7(3) . .
Mg2 O1 Li2 38.3(3) . 4
Li1 O1 Li2 83.2(4) 4 4
Li1 O1 Li2 93.6(4) . 4
Mg1 O1 Li2 141.7(3) . 4
Li2 O1 Li2 76.7(7) . 4
Mg2 O1 Li3 144.5(3) . .
Li1 O1 Li3 82.5(4) 4 .
Li1 O1 Li3 100.8(4) . .
Mg1 O1 Li3 35.5(3) . .
Li2 O1 Li3 108.1(5) . .
Li2 O1 Li3 165.22(10) 4 .
Mg2 O1 Li3 144.5(3) . 4
Li1 O1 Li3 100.8(4) 4 4
Li1 O1 Li3 82.5(4) . 4
Mg1 O1 Li3 35.5(3) . 4
Li2 O1 Li3 165.22(10) . 4
Li2 O1 Li3 108.1(5) 4 4
Li3 O1 Li3 70.9(6) . 4
C4 N1 Si1 127.9(3) . .
C4 N1 Mg1 97.4(3) . .
Si1 N1 Mg1 134.3(2) . .
C4 N1 Li3 123.7(4) . .
Si1 N1 Li3 107.4(3) . .
Mg1 N1 Li3 32.1(3) . .
C4 N1 Li3 73.4(3) . 4
Si1 N1 Li3 154.6(3) . 4
Mg1 N1 Li3 25.6(2) . 4
Li3 N1 Li3 57.3(5) . 4
C4 N2 Si2 129.8(4) . .
C4 N2 Li3 103.3(4) . 4
Si2 N2 Li3 113.8(4) . 4
C4 N2 Li1 115.8(4) . .
Si2 N2 Li1 104.8(3) . .
Li3 N2 Li1 77.3(4) 4 .
C4 N2 Mg1 81.6(3) . .
Si2 N2 Mg1 142.6(2) . .
Li3 N2 Mg1 29.3(3) 4 .
Li1 N2 Mg1 69.5(2) . .
C17 N3 Si3 131.3(3) . .
C17 N3 Li1 98.6(4) . .
Si3 N3 Li1 118.3(3) . .
C17 N3 Li2 97.0(4) . .
Si3 N3 Li2 122.8(3) . .
Li1 N3 Li2 72.2(4) . .
C17 N3 Mg2 76.5(3) . .
Si3 N3 Mg2 148.9(2) . .
Li1 N3 Mg2 59.6(2) . .
Li2 N3 Mg2 26.7(3) . .
C17 N4 Si4 127.2(4) . .
C17 N4 Mg2 99.0(3) . .
Si4 N4 Mg2 129.7(2) . .
C17 N4 Li2 128.7(4) . 4
Si4 N4 Li2 103.8(3) . 4
Mg2 N4 Li2 32.2(3) . 4
C17 N4 Li2 74.0(3) . .
Si4 N4 Li2 148.6(3) . .
Mg2 N4 Li2 25.5(2) . .
Li2 N4 Li2 57.5(4) 4 .
C17 N4 Li1 72.9(3) . .
Si4 N4 Li1 146.0(3) . .
Mg2 N4 Li1 58.1(2) . .
Li2 N4 Li1 66.5(3) 4 .
Li2 N4 Li1 54.9(3) . .
N2 C4 N1 119.2(4) . .
N2 C4 C5 118.7(5) . .
N1 C4 C5 122.0(5) . .
N2 C4 Mg1 68.4(3) . .
N1 C4 Mg1 52.3(2) . .
C5 C4 Mg1 164.5(4) . .
N2 C4 Li3 47.5(3) . 4
N1 C4 Li3 77.8(3) . 4
C5 C4 Li3 148.6(4) . 4
Mg1 C4 Li3 26.7(2) . 4
C6 C5 C10 118.0(5) . .
C6 C5 C4 122.1(5) . .
C10 C5 C4 119.9(5) . .
C5 C6 C7 120.6(6) . .
C8 C7 C6 119.1(6) . .
C9 C8 C7 121.3(6) . .
C8 C9 C10 119.6(7) . .
C9 C10 C5 121.4(6) . .
N3 C17 N4 121.9(4) . .
N3 C17 C18 117.0(4) . .
N4 C17 C18 121.1(5) . .
N3 C17 Li1 51.4(3) . .
N4 C17 Li1 78.2(4) . .
C18 C17 Li1 148.5(4) . .
N3 C17 Li2 53.0(3) . .
N4 C17 Li2 77.0(3) . .
C18 C17 Li2 146.6(4) . .
Li1 C17 Li2 56.0(3) . .
N3 C17 Mg2 74.3(3) . .
N4 C17 Mg2 51.2(2) . .
C18 C17 Mg2 157.8(4) . .
Li1 C17 Mg2 53.68(19) . .
Li2 C17 Mg2 26.2(2) . .
C19 C18 C23 118.8(5) . .
C19 C18 C17 120.7(5) . .
C23 C18 C17 120.4(4) . .
C18 C19 C20 119.9(5) . .
C21 C20 C19 121.2(5) . .
C22 C21 C20 118.5(5) . .
C23 C22 C21 121.6(6) . .
C22 C23 C18 120.0(5) . .
O1 Li1 N3 105.2(4) . .
O1 Li1 N2 102.4(4) . .
N3 Li1 N2 148.9(4) . .
O1 Li1 Mg2 42.9(2) . .
N3 Li1 Mg2 71.5(3) . .
N2 Li1 Mg2 139.5(4) . .
O1 Li1 Li2 50.5(3) . .
N3 Li1 Li2 54.7(3) . .
N2 Li1 Li2 150.4(5) . .
Mg2 Li1 Li2 28.5(2) . .
O1 Li1 Li3 53.5(3) . 4
N3 Li1 Li3 158.3(4) . 4
N2 Li1 Li3 49.7(3) . 4
Mg2 Li1 Li3 91.0(3) . 4
Li2 Li1 Li3 103.9(3) . 4
O1 Li1 C17 105.9(4) . .
N3 Li1 C17 30.0(2) . .
N2 Li1 C17 147.2(4) . .
Mg2 Li1 C17 63.5(2) . .
Li2 Li1 C17 62.1(3) . .
Li3 Li1 C17 149.0(4) 4 .
O1 Li1 Mg1 44.8(2) . .
N3 Li1 Mg1 135.4(4) . .
N2 Li1 Mg1 61.8(3) . .
Mg2 Li1 Mg1 87.6(2) . .
Li2 Li1 Mg1 88.6(3) . .
Li3 Li1 Mg1 27.1(2) 4 .
C17 Li1 Mg1 149.9(3) . .
O1 Li1 N4 89.0(4) . .
N3 Li1 N4 56.6(3) . .
N2 Li1 N4 138.4(4) . .
Mg2 Li1 N4 48.1(2) . .
Li2 Li1 N4 62.1(3) . .
Li3 Li1 N4 120.5(4) 4 .
C17 Li1 N4 28.93(17) . .
Mg1 Li1 N4 131.7(3) . .
O1 Li1 Li2 44.9(3) . 4
N3 Li1 Li2 92.0(4) . 4
N2 Li1 Li2 117.9(4) . 4
Mg2 Li1 Li2 26.1(2) . 4
Li2 Li1 Li2 54.5(4) . 4
Li3 Li1 Li2 75.7(3) 4 4
C17 Li1 Li2 73.9(3) . 4
Mg1 Li1 Li2 83.7(3) . 4
N4 Li1 Li2 48.2(3) . 4
O1 Li1 Li3 43.1(3) . .
N3 Li1 Li3 112.0(4) . .
N2 Li1 Li3 79.4(4) . .
Mg2 Li1 Li3 81.2(3) . .
Li2 Li1 Li3 72.0(3) . .
Li3 Li1 Li3 50.8(4) 4 .
C17 Li1 Li3 133.1(4) . .
Mg1 Li1 Li3 23.9(2) . .
N4 Li1 Li3 129.3(4) . .
Li2 Li1 Li3 88.0(3) 4 .
O1 Li1 Si2 117.5(4) . .
N3 Li1 Si2 134.1(3) . .
N2 Li1 Si2 33.44(18) . .
Mg2 Li1 Si2 132.0(3) . .
Li2 Li1 Si2 160.5(4) . .
Li3 Li1 Si2 67.3(3) 4 .
C17 Li1 Si2 115.9(3) . .
Mg1 Li1 Si2 89.1(3) . .
N4 Li1 Si2 106.1(3) . .
Li2 Li1 Si2 106.0(4) 4 .
Li3 Li1 Si2 110.5(3) . .
Mg2 Li2 O1 57.1(5) . .
Mg2 Li2 N3 100.5(6) . .
O1 Li2 N3 99.4(5) . .
Mg2 Li2 N4 68.1(4) . 4
O1 Li2 N4 101.8(4) . 4
N3 Li2 N4 143.7(6) . 4
Mg2 Li2 Li2 5.4(6) . 4
O1 Li2 Li2 51.7(3) . 4
N3 Li2 Li2 100.9(6) . 4
N4 Li2 Li2 71.0(4) 4 4
Mg2 Li2 Li1 71.4(5) . .
O1 Li2 Li1 46.3(3) . .
N3 Li2 Li1 53.1(3) . .
N4 Li2 Li1 138.6(5) 4 .
Li2 Li2 Li1 68.0(4) 4 .
Mg2 Li2 C17 77.2(5) . .
O1 Li2 C17 102.0(4) . .
N3 Li2 C17 30.0(2) . .
N4 Li2 C17 115.8(5) 4 .
Li2 Li2 C17 79.4(5) 4 .
Li1 Li2 C17 61.8(3) . .
Mg2 Li2 N4 48.6(4) . .
O1 Li2 N4 87.1(4) . .
N3 Li2 N4 56.6(3) . .
N4 Li2 N4 95.4(4) 4 .
Li2 Li2 N4 51.5(4) 4 .
Li1 Li2 N4 62.9(3) . .
C17 Li2 N4 29.01(17) . .
Mg2 Li2 Li1 61.1(5) . 4
O1 Li2 Li1 41.4(3) . 4
N3 Li2 Li1 140.9(5) . 4
N4 Li2 Li1 65.3(3) 4 4
Li2 Li2 Li1 57.6(4) 4 4
Li1 Li2 Li1 87.7(5) . 4
C17 Li2 Li1 134.9(5) . 4
N4 Li2 Li1 108.8(4) . 4
Mg2 Li2 C24 129.1(7) . 4
O1 Li2 C24 159.5(5) . 4
N3 Li2 C24 98.2(4) . 4
N4 Li2 C24 68.9(3) 4 4
Li2 Li2 C24 134.0(3) 4 4
Li1 Li2 C24 150.0(4) . 4
C17 Li2 C24 98.5(4) . 4
N4 Li2 C24 111.4(4) . 4
Li1 Li2 C24 120.4(4) 4 4
Mg2 Li2 Si4 96.2(6) . 4
O1 Li2 Si4 133.1(4) . 4
N3 Li2 Si4 124.6(5) . 4
N4 Li2 Si4 32.64(18) 4 4
Li2 Li2 Si4 100.2(3) 4 4
Li1 Li2 Si4 165.4(5) . 4
C17 Li2 Si4 108.7(4) . 4
N4 Li2 Si4 103.2(4) . 4
Li1 Li2 Si4 93.0(3) 4 4
C24 Li2 Si4 36.43(17) 4 4
Mg2 Li2 Li3 93.8(6) . .
O1 Li2 Li3 37.7(3) . .
N3 Li2 Li3 102.4(3) . .
N4 Li2 Li3 112.4(3) 4 .
Li2 Li2 Li3 88.46(7) 4 .
Li1 Li2 Li3 61.6(3) . .
C17 Li2 Li3 122.5(3) . .
N4 Li2 Li3 120.4(3) . .
Li1 Li2 Li3 50.2(3) 4 .
C24 Li2 Li3 127.4(3) 4 .
Si4 Li2 Li3 128.7(2) 4 .
Mg1 Li3 N2 96.8(5) . 4
Mg1 Li3 O1 61.7(5) . .
N2 Li3 O1 96.2(4) 4 .
Mg1 Li3 N1 66.0(5) . .
N2 Li3 N1 138.2(6) 4 .
O1 Li3 N1 106.5(4) . .
Mg1 Li3 Li3 7.1(6) . 4
N2 Li3 Li3 97.2(5) 4 4
O1 Li3 Li3 54.5(3) . 4
N1 Li3 Li3 70.3(4) . 4
Mg1 Li3 Li1 78.9(5) . 4
N2 Li3 Li1 53.0(3) 4 4
O1 Li3 Li1 43.9(3) . 4
N1 Li3 Li1 143.5(5) . 4
Li3 Li3 Li1 73.8(4) 4 4
Mg1 Li3 C4 75.6(4) . 4
N2 Li3 C4 29.2(2) 4 4
O1 Li3 C4 102.9(4) . 4
N1 Li3 C4 110.0(5) . 4
Li3 Li3 C4 78.5(4) 4 4
Li1 Li3 C4 68.4(3) 4 4
Mg1 Li3 N1 48.1(4) . 4
N2 Li3 N1 56.1(3) 4 4
O1 Li3 N1 92.7(4) . 4
N1 Li3 N1 87.6(4) . 4
Li3 Li3 N1 52.3(3) 4 4
Li1 Li3 N1 75.6(3) 4 4
C4 Li3 N1 28.86(16) 4 4
Mg1 Li3 Li1 60.7(5) . .
N2 Li3 Li1 131.9(5) 4 .
O1 Li3 Li1 36.1(2) . .
N1 Li3 Li1 74.4(3) . .
Li3 Li3 Li1 55.4(3) 4 .
Li1 Li3 Li1 80.0(4) 4 .
C4 Li3 Li1 130.0(4) 4 .
N1 Li3 Li1 107.5(4) 4 .
Mg1 Li3 Si2 126.8(5) . 4
N2 Li3 Si2 30.4(2) 4 4
O1 Li3 Si2 105.0(4) . 4
N1 Li3 Si2 148.0(5) . 4
Li3 Li3 Si2 126.2(5) 4 4
Li1 Li3 Si2 63.7(3) 4 4
C4 Li3 Si2 56.7(2) 4 4
N1 Li3 Si2 85.3(3) 4 4
Li1 Li3 Si2 137.4(4) . 4
Mg1 Li3 Li2 94.8(6) . .
N2 Li3 Li2 101.4(4) 4 .
O1 Li3 Li2 34.2(3) . .
N1 Li3 Li2 117.2(3) . .
Li3 Li3 Li2 87.79(6) 4 .
Li1 Li3 Li2 54.1(3) 4 .
C4 Li3 Li2 122.5(3) 4 .
N1 Li3 Li2 123.9(3) 4 .
Li1 Li3 Li2 46.4(3) . .
Si2 Li3 Li2 92.4(2) 4 .
Mg1 Li3 Mg2 77.1(6) . .
N2 Li3 Mg2 94.8(4) 4 .
O1 Li3 Mg2 15.42(15) . .
N1 Li3 Mg2 115.9(4) . .
Li3 Li3 Mg2 69.96(16) 4 .
Li1 Li3 Mg2 42.3(2) 4 .
C4 Li3 Mg2 108.8(3) 4 .
N1 Li3 Mg2 104.7(3) 4 .
Li1 Li3 Mg2 41.7(2) . .
Si2 Li3 Mg2 96.1(3) 4 .
Li2 Li3 Mg2 19.74(16) . .

loop_
_geom_bond_atom_site_label_1
_geom_bond_atom_site_label_2
_geom_bond_distance
_geom_bond_site_symmetry_2
Si1 N1 1.728(4) .
Si1 C3 1.852(6) .
Si1 C1 1.867(5) .
Si1 C2 1.869(5) .
Si2 N2 1.742(5) .
Si2 C11 1.859(6) .
Si2 C13 1.861(6) .
Si2 C12 1.864(6) .
Si2 Li1 3.056(9) .
Si2 Li3 3.146(10) 4
Si3 N3 1.733(4) .
Si3 C16 1.863(5) .
Si3 C15 1.864(6) .
Si3 C14 1.865(6) .
Si4 N4 1.728(4) .
Si4 C25 1.861(6) .
Si4 C24 1.868(5) .
Si4 C26 1.870(6) .
Si4 Li2 3.112(11) 4
Mg1 Li3 1.220(10) .
Mg1 Li3 1.220(10) 4
Mg1 O1 1.850(6) .
Mg1 N1 2.099(4) .
Mg1 N1 2.099(4) 4
Mg1 N2 2.471(4) .
Mg1 N2 2.471(4) 4
Mg1 Li1 2.626(9) 4
Mg1 Li1 2.626(9) .
Mg1 C4 2.630(5) .
Mg1 C4 2.630(5) 4
Mg1 Mg2 3.4688 .
Mg2 Li2 1.196(10) 4
Mg2 Li2 1.196(10) .
Mg2 O1 1.618(6) .
Mg2 N4 2.082(4) 4
Mg2 N4 2.082(4) .
Mg2 Li1 2.377(8) .
Mg2 Li1 2.377(8) 4
Mg2 N3 2.614(4) 4
Mg2 N3 2.614(4) .
Mg2 C17 2.640(5) 4
Mg2 C17 2.640(5) .
O1 Li1 1.799(7) 4
O1 Li1 1.799(7) .
O1 Li2 1.919(11) .
O1 Li2 1.919(11) 4
O1 Li3 2.086(12) .
O1 Li3 2.086(12) 4
N1 C4 1.337(6) .
N1 Li3 2.275(11) .
N1 Li3 2.708(10) 4
N2 C4 1.331(6) .
N2 Li3 2.010(10) 4
N2 Li1 2.105(10) .
N3 C17 1.327(6) .
N3 Li1 2.076(9) .
N3 Li2 2.118(10) .
N4 C17 1.328(6) .
N4 Li2 2.207(10) 4
N4 Li2 2.669(11) .
N4 Li1 2.688(11) .
C4 C5 1.481(7) .
C4 Li3 2.654(11) 4
C5 C6 1.391(7) .
C5 C10 1.396(8) .
C6 C7 1.391(8) .
C7 C8 1.381(9) .
C8 C9 1.359(9) .
C9 C10 1.373(8) .
C17 C18 1.517(6) .
C17 Li1 2.625(10) .
C17 Li2 2.633(11) .
C18 C19 1.387(7) .
C18 C23 1.402(7) .
C19 C20 1.389(7) .
C20 C21 1.384(8) .
C21 C22 1.376(8) .
C22 C23 1.374(7) .
Li1 Li2 2.470(13) .
Li1 Li3 2.572(13) 4
Li1 Li2 2.712(12) 4
Li1 Li3 2.999(14) .
Li2 N4 2.207(10) 4
Li2 Li2 2.381(19) 4
Li2 Li1 2.712(13) 4
Li2 C24 2.781(12) 4
Li2 Si4 3.112(11) 4
Li2 Li3 3.2441 .
Li3 N2 2.010(10) 4
Li3 Li3 2.42(2) 4
Li3 Li1 2.572(13) 4
Li3 C4 2.654(10) 4
Li3 N1 2.708(10) 4
Li3 Si2 3.146(10) 4

loop_
_geom_torsion_atom_site_label_1
_geom_torsion_atom_site_label_2
_geom_torsion_atom_site_label_3
_geom_torsion_atom_site_label_4
_geom_torsion
_geom_torsion_site_symmetry_1
_geom_torsion_site_symmetry_4
Li3 Mg1 Mg2 Li2 -155.7(2) . 4
Li3 Mg1 Mg2 Li2 24.3(2) 4 4
O1 Mg1 Mg2 Li2 0(22) . 4
N1 Mg1 Mg2 Li2 129.2(5) . 4
N1 Mg1 Mg2 Li2 -50.8(5) 4 4
N2 Mg1 Mg2 Li2 78.0(5) . 4
N2 Mg1 Mg2 Li2 -102.0(5) 4 4
Li1 Mg1 Mg2 Li2 -81.6(5) 4 4
Li1 Mg1 Mg2 Li2 98.4(5) . 4
C4 Mg1 Mg2 Li2 98.2(5) . 4
C4 Mg1 Mg2 Li2 -81.8(5) 4 4
Li3 Mg1 Mg2 Li2 24.3(2) . .
Li3 Mg1 Mg2 Li2 -155.7(2) 4 .
O1 Mg1 Mg2 Li2 0(100) . .
N1 Mg1 Mg2 Li2 -50.8(5) . .
N1 Mg1 Mg2 Li2 129.2(5) 4 .
N2 Mg1 Mg2 Li2 -102.0(5) . .
N2 Mg1 Mg2 Li2 78.0(5) 4 .
Li1 Mg1 Mg2 Li2 98.4(5) 4 .
Li1 Mg1 Mg2 Li2 -81.6(5) . .
C4 Mg1 Mg2 Li2 -81.8(5) . .
C4 Mg1 Mg2 Li2 98.2(5) 4 .
Li3 Mg1 Mg2 O1 0.0(16) . .
Li3 Mg1 Mg2 O1 0(100) 4 .
N1 Mg1 Mg2 O1 0(63) . .
N1 Mg1 Mg2 O1 0(91) 4 .
N2 Mg1 Mg2 O1 0(100) . .
N2 Mg1 Mg2 O1 0(48) 4 .
Li1 Mg1 Mg2 O1 0(65) 4 .
Li1 Mg1 Mg2 O1 0(89) . .
C4 Mg1 Mg2 O1 0(89) . .
C4 Mg1 Mg2 O1 0(65) 4 .
Li3 Mg1 Mg2 N4 -50.6(4) . 4
Li3 Mg1 Mg2 N4 129.4(4) 4 4
O1 Mg1 Mg2 N4 0(100) . 4
N1 Mg1 Mg2 N4 -125.68(18) . 4
N1 Mg1 Mg2 N4 54.32(18) 4 4
N2 Mg1 Mg2 N4 -176.83(15) . 4
N2 Mg1 Mg2 N4 3.17(15) 4 4
Li1 Mg1 Mg2 N4 23.6(3) 4 4
Li1 Mg1 Mg2 N4 -156.4(3) . 4
C4 Mg1 Mg2 N4 -156.70(17) . 4
C4 Mg1 Mg2 N4 23.30(17) 4 4
Li3 Mg1 Mg2 N4 129.4(4) . .
Li3 Mg1 Mg2 N4 -50.6(4) 4 .
O1 Mg1 Mg2 N4 0(52) . .
N1 Mg1 Mg2 N4 54.32(18) . .
N1 Mg1 Mg2 N4 -125.68(18) 4 .
N2 Mg1 Mg2 N4 3.17(16) . .
N2 Mg1 Mg2 N4 -176.82(15) 4 .
Li1 Mg1 Mg2 N4 -156.4(3) 4 .
Li1 Mg1 Mg2 N4 23.6(3) . .
C4 Mg1 Mg2 N4 23.30(17) . .
C4 Mg1 Mg2 N4 -156.70(17) 4 .
Li3 Mg1 Mg2 Li1 105.8(5) . .
Li3 Mg1 Mg2 Li1 -74.2(5) 4 .
O1 Mg1 Mg2 Li1 0(75) . .
N1 Mg1 Mg2 Li1 30.7(3) . .
N1 Mg1 Mg2 Li1 -149.3(3) 4 .
N2 Mg1 Mg2 Li1 -20.4(3) . .
N2 Mg1 Mg2 Li1 159.6(3) 4 .
Li1 Mg1 Mg2 Li1 180.001(1) 4 .
C4 Mg1 Mg2 Li1 -0.3(3) . .
C4 Mg1 Mg2 Li1 179.7(3) 4 .
Li3 Mg1 Mg2 Li1 -74.2(5) . 4
Li3 Mg1 Mg2 Li1 105.8(5) 4 4
O1 Mg1 Mg2 Li1 0(100) . 4
N1 Mg1 Mg2 Li1 -149.3(3) . 4
N1 Mg1 Mg2 Li1 30.7(3) 4 4
N2 Mg1 Mg2 Li1 159.6(3) . 4
N2 Mg1 Mg2 Li1 -20.4(3) 4 4
Li1 Mg1 Mg2 Li1 179.999(1) . 4
C4 Mg1 Mg2 Li1 179.7(3) . 4
C4 Mg1 Mg2 Li1 -0.3(3) 4 4
Li3 Mg1 Mg2 N3 -103.2(4) . 4
Li3 Mg1 Mg2 N3 76.8(4) 4 4
O1 Mg1 Mg2 N3 0(74) . 4
N1 Mg1 Mg2 N3 -178.27(16) . 4
N1 Mg1 Mg2 N3 1.73(16) 4 4
N2 Mg1 Mg2 N3 130.59(13) . 4
N2 Mg1 Mg2 N3 -49.41(13) 4 4
Li1 Mg1 Mg2 N3 -29.0(3) 4 4
Li1 Mg1 Mg2 N3 151.0(3) . 4
C4 Mg1 Mg2 N3 150.72(15) . 4
C4 Mg1 Mg2 N3 -29.28(15) 4 4
Li3 Mg1 Mg2 N3 76.8(4) . .
Li3 Mg1 Mg2 N3 -103.2(4) 4 .
O1 Mg1 Mg2 N3 0(100) . .
N1 Mg1 Mg2 N3 1.73(16) . .
N1 Mg1 Mg2 N3 -178.27(16) 4 .
N2 Mg1 Mg2 N3 -49.41(13) . .
N2 Mg1 Mg2 N3 130.59(13) 4 .
Li1 Mg1 Mg2 N3 151.0(3) 4 .
Li1 Mg1 Mg2 N3 -29.0(3) . .
C4 Mg1 Mg2 N3 -29.28(15) . .
C4 Mg1 Mg2 N3 150.72(15) 4 .
Li3 Mg1 Mg2 C17 -82.5(4) . 4
Li3 Mg1 Mg2 C17 97.5(4) 4 4
O1 Mg1 Mg2 C17 0(94) . 4
N1 Mg1 Mg2 C17 -157.59(18) . 4
N1 Mg1 Mg2 C17 22.41(18) 4 4
N2 Mg1 Mg2 C17 151.27(16) . 4
N2 Mg1 Mg2 C17 -28.73(16) 4 4
Li1 Mg1 Mg2 C17 -8.3(3) 4 4
Li1 Mg1 Mg2 C17 171.7(3) . 4
C4 Mg1 Mg2 C17 171.40(17) . 4
C4 Mg1 Mg2 C17 -8.60(17) 4 4
Li3 Mg1 Mg2 C17 97.5(4) . .
Li3 Mg1 Mg2 C17 -82.5(4) 4 .
O1 Mg1 Mg2 C17 0(83) . .
N1 Mg1 Mg2 C17 22.41(18) . .
N1 Mg1 Mg2 C17 -157.58(18) 4 .
N2 Mg1 Mg2 C17 -28.73(16) . .
N2 Mg1 Mg2 C17 151.27(16) 4 .
Li1 Mg1 Mg2 C17 171.7(3) 4 .
Li1 Mg1 Mg2 C17 -8.3(3) . .
C4 Mg1 Mg2 C17 -8.60(17) . .
C4 Mg1 Mg2 C17 171.40(17) 4 .
Li2 Mg2 O1 Li1 -81.6(5) 4 4
Li2 Mg2 O1 Li1 98.4(5) . 4
N4 Mg2 O1 Li1 23.6(3) 4 4
N4 Mg2 O1 Li1 -156.4(3) . 4
Li1 Mg2 O1 Li1 180.001(1) . 4
N3 Mg2 O1 Li1 -29.0(3) 4 4
N3 Mg2 O1 Li1 151.0(3) . 4
C17 Mg2 O1 Li1 -8.3(3) 4 4
C17 Mg2 O1 Li1 171.7(3) . 4
Mg1 Mg2 O1 Li1 0(89) . 4
Li2 Mg2 O1 Li1 98.4(5) 4 .
Li2 Mg2 O1 Li1 -81.6(5) . .
N4 Mg2 O1 Li1 -156.4(3) 4 .
N4 Mg2 O1 Li1 23.6(3) . .
Li1 Mg2 O1 Li1 179.999(1) 4 .
N3 Mg2 O1 Li1 151.0(3) 4 .
N3 Mg2 O1 Li1 -29.0(3) . .
C17 Mg2 O1 Li1 171.7(3) 4 .
C17 Mg2 O1 Li1 -8.3(3) . .
Mg1 Mg2 O1 Li1 0(65) . .
Li2 Mg2 O1 Mg1 0(79) 4 .
Li2 Mg2 O1 Mg1 0(100) . .
N4 Mg2 O1 Mg1 0(94) 4 .
N4 Mg2 O1 Mg1 0(73) . .
Li1 Mg2 O1 Mg1 0(74) . .
Li1 Mg2 O1 Mg1 0(82) 4 .
N3 Mg2 O1 Mg1 0(74) 4 .
N3 Mg2 O1 Mg1 0(83) . .
C17 Mg2 O1 Mg1 0(79) 4 .
C17 Mg2 O1 Mg1 0(76) . .
Li2 Mg2 O1 Li2 180.000(2) 4 .
N4 Mg2 O1 Li2 -74.9(5) 4 .
N4 Mg2 O1 Li2 105.1(5) . .
Li1 Mg2 O1 Li2 81.6(5) . .
Li1 Mg2 O1 Li2 -98.4(5) 4 .
N3 Mg2 O1 Li2 -127.4(5) 4 .
N3 Mg2 O1 Li2 52.6(5) . .
C17 Mg2 O1 Li2 -106.8(5) 4 .
C17 Mg2 O1 Li2 73.2(5) . .
Mg1 Mg2 O1 Li2 0(100) . .
Li2 Mg2 O1 Li2 180.000(2) . 4
N4 Mg2 O1 Li2 105.1(5) 4 4
N4 Mg2 O1 Li2 -74.9(5) . 4
Li1 Mg2 O1 Li2 -98.4(5) . 4
Li1 Mg2 O1 Li2 81.6(5) 4 4
N3 Mg2 O1 Li2 52.6(5) 4 4
N3 Mg2 O1 Li2 -127.4(5) . 4
C17 Mg2 O1 Li2 73.2(5) 4 4
C17 Mg2 O1 Li2 -106.8(5) . 4
Mg1 Mg2 O1 Li2 0(19) . 4
Li2 Mg2 O1 Li3 -155.7(2) 4 .
Li2 Mg2 O1 Li3 24.3(2) . .
N4 Mg2 O1 Li3 -50.6(4) 4 .
N4 Mg2 O1 Li3 129.4(4) . .
Li1 Mg2 O1 Li3 105.8(5) . .
Li1 Mg2 O1 Li3 -74.2(5) 4 .
N3 Mg2 O1 Li3 -103.2(4) 4 .
N3 Mg2 O1 Li3 76.8(4) . .
C17 Mg2 O1 Li3 -82.5(4) 4 .
C17 Mg2 O1 Li3 97.5(4) . .
Mg1 Mg2 O1 Li3 0(100) . .
Li2 Mg2 O1 Li3 24.3(2) 4 4
Li2 Mg2 O1 Li3 -155.7(2) . 4
N4 Mg2 O1 Li3 129.4(4) 4 4
N4 Mg2 O1 Li3 -50.6(4) . 4
Li1 Mg2 O1 Li3 -74.2(5) . 4
Li1 Mg2 O1 Li3 105.8(5) 4 4
N3 Mg2 O1 Li3 76.8(4) 4 4
N3 Mg2 O1 Li3 -103.2(4) . 4
C17 Mg2 O1 Li3 97.5(4) 4 4
C17 Mg2 O1 Li3 -82.5(4) . 4
Mg1 Mg2 O1 Li3 0.0(16) . 4
Li3 Mg1 O1 Mg2 0(100) . .
Li3 Mg1 O1 Mg2 0(88) 4 .
N1 Mg1 O1 Mg2 0(83) . .
N1 Mg1 O1 Mg2 0(74) 4 .
N2 Mg1 O1 Mg2 0(73) . .
N2 Mg1 O1 Mg2 0(92) 4 .
Li1 Mg1 O1 Mg2 0(82) 4 .
Li1 Mg1 O1 Mg2 0(74) . .
C4 Mg1 O1 Mg2 0(74) . .
C4 Mg1 O1 Mg2 0(82) 4 .
Li3 Mg1 O1 Li1 -74.2(5) . 4
Li3 Mg1 O1 Li1 105.8(5) 4 4
N1 Mg1 O1 Li1 -149.3(3) . 4
N1 Mg1 O1 Li1 30.7(3) 4 4
N2 Mg1 O1 Li1 159.6(3) . 4
N2 Mg1 O1 Li1 -20.4(3) 4 4
Li1 Mg1 O1 Li1 179.999(1) . 4
C4 Mg1 O1 Li1 179.7(3) . 4
C4 Mg1 O1 Li1 -0.3(3) 4 4
Mg2 Mg1 O1 Li1 0(89) . 4
Li3 Mg1 O1 Li1 105.8(5) . .
Li3 Mg1 O1 Li1 -74.2(5) 4 .
N1 Mg1 O1 Li1 30.7(3) . .
N1 Mg1 O1 Li1 -149.3(3) 4 .
N2 Mg1 O1 Li1 -20.4(3) . .
N2 Mg1 O1 Li1 159.6(3) 4 .
Li1 Mg1 O1 Li1 180.001(1) 4 .
C4 Mg1 O1 Li1 -0.3(3) . .
C4 Mg1 O1 Li1 179.7(3) 4 .
Mg2 Mg1 O1 Li1 0(65) . .
Li3 Mg1 O1 Li2 24.3(2) . .
Li3 Mg1 O1 Li2 -155.7(2) 4 .
N1 Mg1 O1 Li2 -50.8(5) . .
N1 Mg1 O1 Li2 129.2(5) 4 .
N2 Mg1 O1 Li2 -102.0(5) . .
N2 Mg1 O1 Li2 78.0(5) 4 .
Li1 Mg1 O1 Li2 98.4(5) 4 .
Li1 Mg1 O1 Li2 -81.6(5) . .
C4 Mg1 O1 Li2 -81.8(5) . .
C4 Mg1 O1 Li2 98.2(5) 4 .
Mg2 Mg1 O1 Li2 0(100) . .
Li3 Mg1 O1 Li2 -155.7(2) . 4
Li3 Mg1 O1 Li2 24.3(2) 4 4
N1 Mg1 O1 Li2 129.2(5) . 4
N1 Mg1 O1 Li2 -50.8(5) 4 4
N2 Mg1 O1 Li2 78.0(5) . 4
N2 Mg1 O1 Li2 -102.0(5) 4 4
Li1 Mg1 O1 Li2 -81.6(5) 4 4
Li1 Mg1 O1 Li2 98.4(5) . 4
C4 Mg1 O1 Li2 98.2(5) . 4
C4 Mg1 O1 Li2 -81.8(5) 4 4
Mg2 Mg1 O1 Li2 0(19) . 4
Li3 Mg1 O1 Li3 180.0 4 .
N1 Mg1 O1 Li3 -75.1(4) . .
N1 Mg1 O1 Li3 104.9(4) 4 .
N2 Mg1 O1 Li3 -126.3(4) . .
N2 Mg1 O1 Li3 53.7(4) 4 .
Li1 Mg1 O1 Li3 74.2(5) 4 .
Li1 Mg1 O1 Li3 -105.8(5) . .
C4 Mg1 O1 Li3 -106.1(4) . .
C4 Mg1 O1 Li3 73.9(4) 4 .
Mg2 Mg1 O1 Li3 0(100) . .
Li3 Mg1 O1 Li3 180.0 . 4
N1 Mg1 O1 Li3 104.9(4) . 4
N1 Mg1 O1 Li3 -75.1(4) 4 4
N2 Mg1 O1 Li3 53.7(4) . 4
N2 Mg1 O1 Li3 -126.3(4) 4 4
Li1 Mg1 O1 Li3 -105.8(5) 4 4
Li1 Mg1 O1 Li3 74.2(5) . 4
C4 Mg1 O1 Li3 73.9(4) . 4
C4 Mg1 O1 Li3 -106.1(4) 4 4
Mg2 Mg1 O1 Li3 0.0(16) . 4
C3 Si1 N1 C4 -65.6(5) . .
C1 Si1 N1 C4 174.7(4) . .
C2 Si1 N1 C4 57.8(5) . .
C3 Si1 N1 Mg1 104.7(4) . .
C1 Si1 N1 Mg1 -14.9(4) . .
C2 Si1 N1 Mg1 -131.9(3) . .
C3 Si1 N1 Li3 125.6(4) . .
C1 Si1 N1 Li3 5.9(4) . .
C2 Si1 N1 Li3 -111.1(4) . .
C3 Si1 N1 Li3 76.7(8) . 4
C1 Si1 N1 Li3 -43.0(8) . 4
C2 Si1 N1 Li3 -159.9(7) . 4
Li3 Mg1 N1 C4 -147.9(6) . .
Li3 Mg1 N1 C4 20.1(6) 4 .
O1 Mg1 N1 C4 -72.3(3) . .
N1 Mg1 N1 C4 107.7(3) 4 .
N2 Mg1 N1 C4 -8.1(3) . .
N2 Mg1 N1 C4 174.5(3) 4 .
Li1 Mg1 N1 C4 -124.8(5) 4 .
Li1 Mg1 N1 C4 -51.8(3) . .
C4 Mg1 N1 C4 140.3(3) 4 .
Mg2 Mg1 N1 C4 -72.3(3) . .
Li3 Mg1 N1 Si1 39.7(6) . .
Li3 Mg1 N1 Si1 -152.2(6) 4 .
O1 Mg1 N1 Si1 115.3(3) . .
N1 Mg1 N1 Si1 -64.7(3) 4 .
N2 Mg1 N1 Si1 179.6(4) . .
N2 Mg1 N1 Si1 2.1(4) 4 .
Li1 Mg1 N1 Si1 62.8(7) 4 .
Li1 Mg1 N1 Si1 135.9(4) . .
C4 Mg1 N1 Si1 -172.3(6) . .
C4 Mg1 N1 Si1 -32.0(4) 4 .
Mg2 Mg1 N1 Si1 115.3(3) . .
Li3 Mg1 N1 Li3 168.1(10) 4 .
O1 Mg1 N1 Li3 75.6(5) . .
N1 Mg1 N1 Li3 -104.4(5) 4 .
N2 Mg1 N1 Li3 139.8(6) . .
N2 Mg1 N1 Li3 -37.6(5) 4 .
Li1 Mg1 N1 Li3 23.1(7) 4 .
Li1 Mg1 N1 Li3 96.1(6) . .
C4 Mg1 N1 Li3 147.9(6) . .
C4 Mg1 N1 Li3 -71.8(5) 4 .
Mg2 Mg1 N1 Li3 75.6(5) . .
Li3 Mg1 N1 Li3 -168.1(10) . 4
O1 Mg1 N1 Li3 -92.5(6) . 4
N1 Mg1 N1 Li3 87.5(6) 4 4
N2 Mg1 N1 Li3 -28.3(6) . 4
N2 Mg1 N1 Li3 154.3(6) 4 4
Li1 Mg1 N1 Li3 -145.0(8) 4 4
Li1 Mg1 N1 Li3 -72.0(6) . 4
C4 Mg1 N1 Li3 -20.1(6) . 4
C4 Mg1 N1 Li3 120.1(6) 4 4
Mg2 Mg1 N1 Li3 -92.5(6) . 4
C11 Si2 N2 C4 -89.3(5) . .
C13 Si2 N2 C4 36.5(5) . .
C12 Si2 N2 C4 156.7(4) . .
Li1 Si2 N2 C4 -143.6(6) . .
Li3 Si2 N2 C4 134.0(7) 4 .
C11 Si2 N2 Li3 136.7(5) . 4
C13 Si2 N2 Li3 -97.5(5) . 4
C12 Si2 N2 Li3 22.7(5) . 4
Li1 Si2 N2 Li3 82.4(5) . 4
C11 Si2 N2 Li1 54.2(3) . .
C13 Si2 N2 Li1 -180.0(3) . .
C12 Si2 N2 Li1 -59.8(3) . .
Li3 Si2 N2 Li1 -82.4(5) 4 .
C11 Si2 N2 Mg1 129.7(4) . .
C13 Si2 N2 Mg1 -104.5(4) . .
C12 Si2 N2 Mg1 15.7(5) . .
Li1 Si2 N2 Mg1 75.5(4) . .
Li3 Si2 N2 Mg1 -7.0(4) 4 .
Li3 Mg1 N2 C4 60.0(8) . .
Li3 Mg1 N2 C4 -137.6(8) 4 .
O1 Mg1 N2 C4 140.1(3) . .
N1 Mg1 N2 C4 8.2(3) . .
N1 Mg1 N2 C4 -89.2(3) 4 .
N2 Mg1 N2 C4 140.2(3) 4 .
Li1 Mg1 N2 C4 157.9(3) 4 .
Li1 Mg1 N2 C4 121.6(4) . .
C4 Mg1 N2 C4 -83.3(5) 4 .
Mg2 Mg1 N2 C4 140.1(3) . .
Li3 Mg1 N2 Si2 -149.3(8) . .
Li3 Mg1 N2 Si2 13.1(8) 4 .
O1 Mg1 N2 Si2 -69.1(4) . .
N1 Mg1 N2 Si2 158.9(4) . .
N1 Mg1 N2 Si2 61.5(5) 4 .
N2 Mg1 N2 Si2 -69.1(4) 4 .
Li1 Mg1 N2 Si2 -51.4(5) 4 .
Li1 Mg1 N2 Si2 -87.7(5) . .
C4 Mg1 N2 Si2 150.7(6) . .
C4 Mg1 N2 Si2 67.4(6) 4 .
Mg2 Mg1 N2 Si2 -69.1(4) . .
Li3 Mg1 N2 Li3 -162.4(14) . 4
O1 Mg1 N2 Li3 -82.3(7) . 4
N1 Mg1 N2 Li3 145.8(7) . 4
N1 Mg1 N2 Li3 48.4(7) 4 4
N2 Mg1 N2 Li3 -82.2(7) 4 4
Li1 Mg1 N2 Li3 -64.5(7) 4 4
Li1 Mg1 N2 Li3 -100.8(8) . 4
C4 Mg1 N2 Li3 137.6(8) . 4
C4 Mg1 N2 Li3 54.3(8) 4 4
Mg2 Mg1 N2 Li3 -82.3(7) . 4
Li3 Mg1 N2 Li1 -61.6(8) . .
Li3 Mg1 N2 Li1 100.8(8) 4 .
O1 Mg1 N2 Li1 18.5(3) . .
N1 Mg1 N2 Li1 -113.4(3) . .
N1 Mg1 N2 Li1 149.2(3) 4 .
N2 Mg1 N2 Li1 18.6(3) 4 .
Li1 Mg1 N2 Li1 36.3(5) 4 .
C4 Mg1 N2 Li1 -121.6(4) . .
C4 Mg1 N2 Li1 155.1(4) 4 .
Mg2 Mg1 N2 Li1 18.5(3) . .
C16 Si3 N3 C17 -80.2(5) . .
C15 Si3 N3 C17 45.8(5) . .
C14 Si3 N3 C17 164.1(5) . .
C16 Si3 N3 Li1 54.0(4) . .
C15 Si3 N3 Li1 -179.9(3) . .
C14 Si3 N3 Li1 -61.6(4) . .
C16 Si3 N3 Li2 140.2(5) . .
C15 Si3 N3 Li2 -93.7(5) . .
C14 Si3 N3 Li2 24.6(5) . .
C16 Si3 N3 Mg2 131.4(4) . .
C15 Si3 N3 Mg2 -102.6(5) . .
C14 Si3 N3 Mg2 15.7(5) . .
Li2 Mg2 N3 C17 54.3(8) 4 .
Li2 Mg2 N3 C17 -139.3(8) . .
O1 Mg2 N3 C17 137.7(3) . .
N4 Mg2 N3 C17 -96.5(3) 4 .
N4 Mg2 N3 C17 12.3(3) . .
Li1 Mg2 N3 C17 108.6(4) . .
Li1 Mg2 N3 C17 167.1(4) 4 .
N3 Mg2 N3 C17 -42.3(3) 4 .
C17 Mg2 N3 C17 -83.8(5) 4 .
Mg1 Mg2 N3 C17 137.7(3) . .
Li2 Mg2 N3 Si3 -149.6(8) 4 .
Li2 Mg2 N3 Si3 16.8(8) . .
O1 Mg2 N3 Si3 -66.2(4) . .
N4 Mg2 N3 Si3 59.6(5) 4 .
N4 Mg2 N3 Si3 168.4(5) . .
Li1 Mg2 N3 Si3 -95.3(5) . .
Li1 Mg2 N3 Si3 -36.8(6) 4 .
N3 Mg2 N3 Si3 113.8(4) 4 .
C17 Mg2 N3 Si3 72.3(6) 4 .
C17 Mg2 N3 Si3 156.1(6) . .
Mg1 Mg2 N3 Si3 -66.2(4) . .
Li2 Mg2 N3 Li1 -54.3(8) 4 .
Li2 Mg2 N3 Li1 112.1(8) . .
O1 Mg2 N3 Li1 29.1(3) . .
N4 Mg2 N3 Li1 154.9(4) 4 .
N4 Mg2 N3 Li1 -96.3(3) . .
Li1 Mg2 N3 Li1 58.5(6) 4 .
N3 Mg2 N3 Li1 -150.9(3) 4 .
C17 Mg2 N3 Li1 167.6(4) 4 .
C17 Mg2 N3 Li1 -108.6(4) . .
Mg1 Mg2 N3 Li1 29.1(3) . .
Li2 Mg2 N3 Li2 -166.4(15) 4 .
O1 Mg2 N3 Li2 -82.9(7) . .
N4 Mg2 N3 Li2 42.9(7) 4 .
N4 Mg2 N3 Li2 151.6(8) . .
Li1 Mg2 N3 Li2 -112.1(8) . .
Li1 Mg2 N3 Li2 -53.5(8) 4 .
N3 Mg2 N3 Li2 97.1(7) 4 .
C17 Mg2 N3 Li2 55.6(8) 4 .
C17 Mg2 N3 Li2 139.3(8) . .
Mg1 Mg2 N3 Li2 -82.9(7) . .
C25 Si4 N4 C17 62.5(5) . .
C24 Si4 N4 C17 179.1(4) . .
C26 Si4 N4 C17 -65.3(5) . .
Li2 Si4 N4 C17 -174.1(6) 4 .
C25 Si4 N4 Mg2 -145.3(3) . .
C24 Si4 N4 Mg2 -28.6(4) . .
C26 Si4 N4 Mg2 86.9(4) . .
Li2 Si4 N4 Mg2 -21.9(3) 4 .
C25 Si4 N4 Li2 -123.4(4) . 4
C24 Si4 N4 Li2 -6.7(4) . 4
C26 Si4 N4 Li2 108.8(4) . 4
C25 Si4 N4 Li2 -172.2(6) . .
C24 Si4 N4 Li2 -55.6(6) . .
C26 Si4 N4 Li2 60.0(6) . .
Li2 Si4 N4 Li2 -48.9(5) 4 .
C25 Si4 N4 Li1 -55.1(5) . .
C24 Si4 N4 Li1 61.5(5) . .
C26 Si4 N4 Li1 177.1(4) . .
Li2 Si4 N4 Li1 68.2(5) 4 .
Li2 Mg2 N4 C17 -159.3(6) 4 .
Li2 Mg2 N4 C17 11.1(7) . .
O1 Mg2 N4 C17 -81.6(3) . .
N4 Mg2 N4 C17 98.4(3) 4 .
Li1 Mg2 N4 C17 -63.3(4) . .
Li1 Mg2 N4 C17 -134.9(7) 4 .
N3 Mg2 N4 C17 167.3(3) 4 .
N3 Mg2 N4 C17 -12.1(3) . .
C17 Mg2 N4 C17 133.1(4) 4 .
Mg1 Mg2 N4 C17 -81.6(3) . .
Li2 Mg2 N4 Si4 42.8(6) 4 .
Li2 Mg2 N4 Si4 -146.8(6) . .
O1 Mg2 N4 Si4 120.4(3) . .
N4 Mg2 N4 Si4 -59.6(3) 4 .
Li1 Mg2 N4 Si4 138.8(4) . .
Li1 Mg2 N4 Si4 67.1(8) 4 .
N3 Mg2 N4 Si4 9.4(4) 4 .
N3 Mg2 N4 Si4 -170.0(4) . .
C17 Mg2 N4 Si4 -24.8(4) 4 .
C17 Mg2 N4 Si4 -157.9(6) . .
Mg1 Mg2 N4 Si4 120.4(3) . .
Li2 Mg2 N4 Li2 170.4(10) . 4
O1 Mg2 N4 Li2 77.6(6) . 4
N4 Mg2 N4 Li2 -102.4(6) 4 4
Li1 Mg2 N4 Li2 96.0(6) . 4
Li1 Mg2 N4 Li2 24.3(8) 4 4
N3 Mg2 N4 Li2 -33.4(6) 4 4
N3 Mg2 N4 Li2 147.2(6) . 4
C17 Mg2 N4 Li2 -67.6(6) 4 4
C17 Mg2 N4 Li2 159.3(6) . 4
Mg1 Mg2 N4 Li2 77.6(6) . 4
Li2 Mg2 N4 Li2 -170.4(10) 4 .
O1 Mg2 N4 Li2 -92.8(6) . .
N4 Mg2 N4 Li2 87.2(6) 4 .
Li1 Mg2 N4 Li2 -74.4(6) . .
Li1 Mg2 N4 Li2 -146.1(9) 4 .
N3 Mg2 N4 Li2 156.2(6) 4 .
N3 Mg2 N4 Li2 -23.2(6) . .
C17 Mg2 N4 Li2 122.0(6) 4 .
C17 Mg2 N4 Li2 -11.1(7) . .
Mg1 Mg2 N4 Li2 -92.8(6) . .
Li2 Mg2 N4 Li1 -96.0(6) 4 .
Li2 Mg2 N4 Li1 74.4(6) . .
O1 Mg2 N4 Li1 -18.4(2) . .
N4 Mg2 N4 Li1 161.6(2) 4 .
Li1 Mg2 N4 Li1 -71.7(8) 4 .
N3 Mg2 N4 Li1 -129.4(3) 4 .
N3 Mg2 N4 Li1 51.2(2) . .
C17 Mg2 N4 Li1 -163.6(3) 4 .
C17 Mg2 N4 Li1 63.3(4) . .
Mg1 Mg2 N4 Li1 -18.4(2) . .
Si2 N2 C4 N1 -170.0(3) . .
Li3 N2 C4 N1 -32.6(6) 4 .
Li1 N2 C4 N1 49.6(6) . .
Mg1 N2 C4 N1 -12.8(4) . .
Si2 N2 C4 C5 7.4(7) . .
Li3 N2 C4 C5 144.8(5) 4 .
Li1 N2 C4 C5 -133.0(4) . .
Mg1 N2 C4 C5 164.7(4) . .
Si2 N2 C4 Mg1 -157.3(4) . .
Li3 N2 C4 Mg1 -19.9(4) 4 .
Li1 N2 C4 Mg1 62.3(3) . .
Si2 N2 C4 Li3 -137.4(6) . 4
Li1 N2 C4 Li3 82.2(5) . 4
Mg1 N2 C4 Li3 19.9(4) . 4
Si1 N1 C4 N2 -171.9(3) . .
Mg1 N1 C4 N2 15.0(5) . .
Li3 N1 C4 N2 -4.8(7) . .
Li3 N1 C4 N2 24.0(4) 4 .
Si1 N1 C4 C5 10.7(7) . .
Mg1 N1 C4 C5 -162.3(4) . .
Li3 N1 C4 C5 177.9(5) . .
Li3 N1 C4 C5 -153.4(5) 4 .
Si1 N1 C4 Mg1 173.1(5) . .
Li3 N1 C4 Mg1 -19.8(3) . .
Li3 N1 C4 Mg1 8.9(3) 4 .
Si1 N1 C4 Li3 164.1(4) . 4
Mg1 N1 C4 Li3 -8.9(3) . 4
Li3 N1 C4 Li3 -28.7(4) . 4
Li3 Mg1 C4 N2 -132.5(6) . .
Li3 Mg1 C4 N2 33.9(6) 4 .
O1 Mg1 C4 N2 -43.4(3) . .
N1 Mg1 C4 N2 -165.9(5) . .
N1 Mg1 C4 N2 108.1(3) 4 .
N2 Mg1 C4 N2 -175.9(4) 4 .
Li1 Mg1 C4 N2 -43.0(6) 4 .
Li1 Mg1 C4 N2 -43.6(3) . .
C4 Mg1 C4 N2 136.6(3) 4 .
Mg2 Mg1 C4 N2 -43.4(3) . .
Li3 Mg1 C4 N1 33.5(7) . .
Li3 Mg1 C4 N1 -160.2(6) 4 .
O1 Mg1 C4 N1 122.5(3) . .
N1 Mg1 C4 N1 -86.0(4) 4 .
N2 Mg1 C4 N1 165.9(5) . .
N2 Mg1 C4 N1 -10.0(5) 4 .
Li1 Mg1 C4 N1 123.0(5) 4 .
Li1 Mg1 C4 N1 122.3(4) . .
C4 Mg1 C4 N1 -57.5(3) 4 .
Mg2 Mg1 C4 N1 122.5(3) . .
Li3 Mg1 C4 C5 107.3(15) . .
Li3 Mg1 C4 C5 -86.4(15) 4 .
O1 Mg1 C4 C5 -163.7(13) . .
N1 Mg1 C4 C5 73.8(14) . .
N1 Mg1 C4 C5 -12.2(14) 4 .
N2 Mg1 C4 C5 -120.3(15) . .
N2 Mg1 C4 C5 63.8(14) 4 .
Li1 Mg1 C4 C5 -163.2(13) 4 .
Li1 Mg1 C4 C5 -163.9(14) . .
C4 Mg1 C4 C5 16.3(13) 4 .
Mg2 Mg1 C4 C5 -163.7(13) . .
Li3 Mg1 C4 Li3 -166.3(11) . 4
O1 Mg1 C4 Li3 -77.3(6) . 4
N1 Mg1 C4 Li3 160.2(6) . 4
N1 Mg1 C4 Li3 74.2(6) 4 4
N2 Mg1 C4 Li3 -33.9(6) . 4
N2 Mg1 C4 Li3 150.2(7) 4 4
Li1 Mg1 C4 Li3 -76.8(7) 4 4
Li1 Mg1 C4 Li3 -77.5(6) . 4
C4 Mg1 C4 Li3 102.7(6) 4 4
Mg2 Mg1 C4 Li3 -77.3(6) . 4
N2 C4 C5 C6 75.1(6) . .
N1 C4 C5 C6 -107.5(6) . .
Mg1 C4 C5 C6 -171.2(11) . .
Li3 C4 C5 C6 129.6(8) 4 .
N2 C4 C5 C10 -102.8(6) . .
N1 C4 C5 C10 74.6(7) . .
Mg1 C4 C5 C10 11.0(17) . .
Li3 C4 C5 C10 -48.3(11) 4 .
C10 C5 C6 C7 1.0(8) . .
C4 C5 C6 C7 -176.9(5) . .
C5 C6 C7 C8 -0.4(10) . .
C6 C7 C8 C9 0.8(11) . .
C7 C8 C9 C10 -1.8(11) . .
C8 C9 C10 C5 2.5(10) . .
C6 C5 C10 C9 -2.1(9) . .
C4 C5 C10 C9 175.9(5) . .
Si3 N3 C17 N4 176.7(4) . .
Li1 N3 C17 N4 36.3(6) . .
Li2 N3 C17 N4 -36.6(6) . .
Mg2 N3 C17 N4 -19.4(4) . .
Si3 N3 C17 C18 -4.5(7) . .
Li1 N3 C17 C18 -144.9(4) . .
Li2 N3 C17 C18 142.2(5) . .
Mg2 N3 C17 C18 159.3(4) . .
Si3 N3 C17 Li1 140.4(5) . .
Li2 N3 C17 Li1 -72.9(4) . .
Mg2 N3 C17 Li1 -55.8(2) . .
Si3 N3 C17 Li2 -146.7(6) . .
Li1 N3 C17 Li2 72.9(4) . .
Mg2 N3 C17 Li2 17.2(3) . .
Si3 N3 C17 Mg2 -163.8(4) . .
Li1 N3 C17 Mg2 55.8(2) . .
Li2 N3 C17 Mg2 -17.2(3) . .
Si4 N4 C17 N3 -177.0(4) . .
Mg2 N4 C17 N3 24.3(5) . .
Li2 N4 C17 N3 10.3(8) 4 .
Li2 N4 C17 N3 29.2(5) . .
Li1 N4 C17 N3 -28.3(5) . .
Si4 N4 C17 C18 4.3(7) . .
Mg2 N4 C17 C18 -154.4(4) . .
Li2 N4 C17 C18 -168.4(5) 4 .
Li2 N4 C17 C18 -149.5(5) . .
Li1 N4 C17 C18 153.0(5) . .
Si4 N4 C17 Li1 -148.8(4) . .
Mg2 N4 C17 Li1 52.5(2) . .
Li2 N4 C17 Li1 38.5(5) 4 .
Li2 N4 C17 Li1 57.5(3) . .
Si4 N4 C17 Li2 153.7(4) . .
Mg2 N4 C17 Li2 -5.0(3) . .
Li2 N4 C17 Li2 -19.0(5) 4 .
Li1 N4 C17 Li2 -57.5(3) . .
Si4 N4 C17 Mg2 158.7(5) . .
Li2 N4 C17 Mg2 -14.0(4) 4 .
Li2 N4 C17 Mg2 5.0(3) . .
Li1 N4 C17 Mg2 -52.5(2) . .
Li2 Mg2 C17 N3 -137.3(6) 4 .
Li2 Mg2 C17 N3 32.3(6) . .
O1 Mg2 C17 N3 -46.3(3) . .
N4 Mg2 C17 N3 101.6(3) 4 .
N4 Mg2 C17 N3 -158.8(5) . .
Li1 Mg2 C17 N3 -53.4(4) . .
Li1 Mg2 C17 N3 -28.2(8) 4 .
N3 Mg2 C17 N3 179.1(3) 4 .
C17 Mg2 C17 N3 133.7(3) 4 .
Mg1 Mg2 C17 N3 -46.3(3) . .
Li2 Mg2 C17 N4 21.4(7) 4 .
Li2 Mg2 C17 N4 -169.0(7) . .
O1 Mg2 C17 N4 112.5(3) . .
N4 Mg2 C17 N4 -99.7(4) 4 .
Li1 Mg2 C17 N4 105.4(4) . .
Li1 Mg2 C17 N4 130.6(7) 4 .
N3 Mg2 C17 N4 -22.1(5) 4 .
N3 Mg2 C17 N4 158.8(5) . .
C17 Mg2 C17 N4 -67.5(3) 4 .
Mg1 Mg2 C17 N4 112.5(3) . .
Li2 Mg2 C17 C18 98.9(11) 4 .
Li2 Mg2 C17 C18 -91.6(11) . .
O1 Mg2 C17 C18 -170.1(9) . .
N4 Mg2 C17 C18 -22.3(10) 4 .
N4 Mg2 C17 C18 77.4(10) . .
Li1 Mg2 C17 C18 -177.2(10) . .
Li1 Mg2 C17 C18 -152.0(10) 4 .
N3 Mg2 C17 C18 55.3(11) 4 .
N3 Mg2 C17 C18 -123.8(11) . .
C17 Mg2 C17 C18 9.9(9) 4 .
Mg1 Mg2 C17 C18 -170.1(9) . .
Li2 Mg2 C17 Li1 -84.0(7) 4 .
Li2 Mg2 C17 Li1 85.6(6) . .
O1 Mg2 C17 Li1 7.1(3) . .
N4 Mg2 C17 Li1 154.9(3) 4 .
N4 Mg2 C17 Li1 -105.4(4) . .
Li1 Mg2 C17 Li1 25.2(9) 4 .
N3 Mg2 C17 Li1 -127.5(4) 4 .
N3 Mg2 C17 Li1 53.4(4) . .
C17 Mg2 C17 Li1 -172.9(3) 4 .
Mg1 Mg2 C17 Li1 7.1(3) . .
Li2 Mg2 C17 Li2 -169.6(11) 4 .
O1 Mg2 C17 Li2 -78.5(6) . .
N4 Mg2 C17 Li2 69.3(6) 4 .
N4 Mg2 C17 Li2 169.0(7) . .
Li1 Mg2 C17 Li2 -85.6(6) . .
Li1 Mg2 C17 Li2 -60.4(9) 4 .
N3 Mg2 C17 Li2 146.9(7) 4 .
N3 Mg2 C17 Li2 -32.3(6) . .
C17 Mg2 C17 Li2 101.5(6) 4 .
Mg1 Mg2 C17 Li2 -78.5(6) . .
N3 C17 C18 C19 82.7(6) . .
N4 C17 C18 C19 -98.5(6) . .
Li1 C17 C18 C19 23.3(10) . .
Li2 C17 C18 C19 145.6(7) . .
Mg2 C17 C18 C19 -161.1(8) . .
N3 C17 C18 C23 -94.1(6) . .
N4 C17 C18 C23 84.7(6) . .
Li1 C17 C18 C23 -153.5(7) . .
Li2 C17 C18 C23 -31.2(10) . .
Mg2 C17 C18 C23 22.1(12) . .
C23 C18 C19 C20 1.9(8) . .
C17 C18 C19 C20 -175.0(5) . .
C18 C19 C20 C21 -0.5(9) . .
C19 C20 C21 C22 -0.4(9) . .
C20 C21 C22 C23 0.0(9) . .
C21 C22 C23 C18 1.4(9) . .
C19 C18 C23 C22 -2.3(8) . .
C17 C18 C23 C22 174.6(5) . .
Mg2 O1 Li1 N3 39.2(4) . .
Li1 O1 Li1 N3 39.2(4) 4 .
Mg1 O1 Li1 N3 -140.8(4) . .
Li2 O1 Li1 N3 1.1(5) . .
Li2 O1 Li1 N3 77.2(5) 4 .
Li3 O1 Li1 N3 -106.1(5) . .
Li3 O1 Li1 N3 -175.0(5) 4 .
Mg2 O1 Li1 N2 -155.2(4) . .
Li1 O1 Li1 N2 -155.2(3) 4 .
Mg1 O1 Li1 N2 24.8(4) . .
Li2 O1 Li1 N2 166.6(5) . .
Li2 O1 Li1 N2 -117.3(5) 4 .
Li3 O1 Li1 N2 59.4(5) . .
Li3 O1 Li1 N2 -9.5(4) 4 .
Li1 O1 Li1 Mg2 0.011(15) 4 .
Mg1 O1 Li1 Mg2 180.000(1) . .
Li2 O1 Li1 Mg2 -38.2(3) . .
Li2 O1 Li1 Mg2 37.9(3) 4 .
Li3 O1 Li1 Mg2 -145.4(3) . .
Li3 O1 Li1 Mg2 145.7(3) 4 .
Mg2 O1 Li1 Li2 38.2(3) . .
Li1 O1 Li1 Li2 38.2(3) 4 .
Mg1 O1 Li1 Li2 -141.8(3) . .
Li2 O1 Li1 Li2 76.1(7) 4 .
Li3 O1 Li1 Li2 -107.2(5) . .
Li3 O1 Li1 Li2 -176.1(4) 4 .
Mg2 O1 Li1 Li3 -145.7(3) . 4
Li1 O1 Li1 Li3 -145.7(3) 4 4
Mg1 O1 Li1 Li3 34.3(3) . 4
Li2 O1 Li1 Li3 176.1(4) . 4
Li2 O1 Li1 Li3 -107.8(5) 4 4
Li3 O1 Li1 Li3 68.9(6) . 4
Mg2 O1 Li1 C17 8.1(3) . .
Li1 O1 Li1 C17 8.1(3) 4 .
Mg1 O1 Li1 C17 -171.9(3) . .
Li2 O1 Li1 C17 -30.1(4) . .
Li2 O1 Li1 C17 46.0(5) 4 .
Li3 O1 Li1 C17 -137.3(4) . .
Li3 O1 Li1 C17 153.8(4) 4 .
Mg2 O1 Li1 Mg1 180.0 . .
Li1 O1 Li1 Mg1 -179.989(17) 4 .
Li2 O1 Li1 Mg1 141.8(3) . .
Li2 O1 Li1 Mg1 -142.1(3) 4 .
Li3 O1 Li1 Mg1 34.6(3) . .
Li3 O1 Li1 Mg1 -34.3(3) 4 .
Mg2 O1 Li1 N4 -15.62(19) . .
Li1 O1 Li1 N4 -15.6(2) 4 .
Mg1 O1 Li1 N4 164.38(19) . .
Li2 O1 Li1 N4 -53.8(4) . .
Li2 O1 Li1 N4 22.3(4) 4 .
Li3 O1 Li1 N4 -161.0(3) . .
Li3 O1 Li1 N4 130.1(4) 4 .
Mg2 O1 Li1 Li2 -37.9(3) . 4
Li1 O1 Li1 Li2 -37.9(3) 4 4
Mg1 O1 Li1 Li2 142.1(3) . 4
Li2 O1 Li1 Li2 -76.1(7) . 4
Li3 O1 Li1 Li2 176.7(4) . 4
Li3 O1 Li1 Li2 107.8(5) 4 4
Mg2 O1 Li1 Li3 145.4(3) . .
Li1 O1 Li1 Li3 145.4(3) 4 .
Mg1 O1 Li1 Li3 -34.6(3) . .
Li2 O1 Li1 Li3 107.2(5) . .
Li2 O1 Li1 Li3 -176.7(4) 4 .
Li3 O1 Li1 Li3 -68.9(6) 4 .
Mg2 O1 Li1 Si2 -123.3(4) . .
Li1 O1 Li1 Si2 -123.3(4) 4 .
Mg1 O1 Li1 Si2 56.7(4) . .
Li2 O1 Li1 Si2 -161.5(5) . .
Li2 O1 Li1 Si2 -85.4(5) 4 .
Li3 O1 Li1 Si2 91.3(5) . .
Li3 O1 Li1 Si2 22.5(5) 4 .
C17 N3 Li1 O1 -95.7(5) . .
Si3 N3 Li1 O1 117.3(4) . .
Li2 N3 Li1 O1 -1.0(5) . .
Mg2 N3 Li1 O1 -27.0(3) . .
C17 N3 Li1 N2 112.5(10) . .
Si3 N3 Li1 N2 -34.5(11) . .
Li2 N3 Li1 N2 -152.8(11) . .
Mg2 N3 Li1 N2 -178.8(11) . .
C17 N3 Li1 Mg2 -68.7(3) . .
Si3 N3 Li1 Mg2 144.3(3) . .
Li2 N3 Li1 Mg2 26.0(3) . .
C17 N3 Li1 Li2 -94.7(4) . .
Si3 N3 Li1 Li2 118.3(4) . .
Mg2 N3 Li1 Li2 -26.0(3) . .
C17 N3 Li1 Li3 -106.6(14) . 4
Si3 N3 Li1 Li3 106.4(13) . 4
Li2 N3 Li1 Li3 -11.9(14) . 4
Mg2 N3 Li1 Li3 -37.8(13) . 4
Si3 N3 Li1 C17 -147.0(5) . .
Li2 N3 Li1 C17 94.7(4) . .
Mg2 N3 Li1 C17 68.7(3) . .
C17 N3 Li1 Mg1 -135.1(5) . .
Si3 N3 Li1 Mg1 77.9(6) . .
Li2 N3 Li1 Mg1 -40.4(6) . .
Mg2 N3 Li1 Mg1 -66.4(5) . .
C17 N3 Li1 N4 -17.3(3) . .
Si3 N3 Li1 N4 -164.4(3) . .
Li2 N3 Li1 N4 77.4(3) . .
Mg2 N3 Li1 N4 51.40(17) . .
C17 N3 Li1 Li2 -52.2(4) . 4
Si3 N3 Li1 Li2 160.8(3) . 4
Li2 N3 Li1 Li2 42.5(4) . 4
Mg2 N3 Li1 Li2 16.6(2) . 4
C17 N3 Li1 Li3 -140.8(4) . .
Si3 N3 Li1 Li3 72.2(4) . .
Li2 N3 Li1 Li3 -46.1(3) . .
Mg2 N3 Li1 Li3 -72.1(3) . .
C17 N3 Li1 Si2 62.5(6) . .
Si3 N3 Li1 Si2 -84.5(6) . .
Li2 N3 Li1 Si2 157.2(6) . .
Mg2 N3 Li1 Si2 131.2(6) . .
C4 N2 Li1 O1 -88.9(5) . .
Si2 N2 Li1 O1 121.6(4) . .
Li3 N2 Li1 O1 10.0(5) 4 .
Mg1 N2 Li1 O1 -19.6(3) . .
C4 N2 Li1 N3 63.3(11) . .
Si2 N2 Li1 N3 -86.2(10) . .
Li3 N2 Li1 N3 162.2(10) 4 .
Mg1 N2 Li1 N3 132.6(10) . .
C4 N2 Li1 Mg2 -114.9(7) . .
Si2 N2 Li1 Mg2 95.5(7) . .
Li3 N2 Li1 Mg2 -16.0(7) 4 .
Mg1 N2 Li1 Mg2 -45.6(6) . .
C4 N2 Li1 Li2 -67.6(11) . .
Si2 N2 Li1 Li2 142.8(9) . .
Li3 N2 Li1 Li2 31.2(11) 4 .
Mg1 N2 Li1 Li2 1.7(9) . .
C4 N2 Li1 Li3 -98.9(5) . 4
Si2 N2 Li1 Li3 111.6(4) . 4
Mg1 N2 Li1 Li3 -29.6(3) . 4
C4 N2 Li1 C17 121.8(8) . .
Si2 N2 Li1 C17 -27.8(8) . .
Li3 N2 Li1 C17 -139.4(8) 4 .
Mg1 N2 Li1 C17 -168.9(8) . .
C4 N2 Li1 Mg1 -69.3(4) . .
Si2 N2 Li1 Mg1 141.2(2) . .
Li3 N2 Li1 Mg1 29.6(3) 4 .
C4 N2 Li1 N4 168.5(4) . .
Si2 N2 Li1 N4 18.9(6) . .
Li3 N2 Li1 N4 -92.7(6) 4 .
Mg1 N2 Li1 N4 -122.2(5) . .
C4 N2 Li1 Li2 -134.1(5) . 4
Si2 N2 Li1 Li2 76.4(5) . 4
Li3 N2 Li1 Li2 -35.2(4) 4 4
Mg1 N2 Li1 Li2 -64.8(4) . 4
C4 N2 Li1 Li3 -52.1(4) . .
Si2 N2 Li1 Li3 158.4(3) . .
Li3 N2 Li1 Li3 46.8(4) 4 .
Mg1 N2 Li1 Li3 17.19(19) . .
C4 N2 Li1 Si2 149.5(5) . .
Li3 N2 Li1 Si2 -111.6(4) 4 .
Mg1 N2 Li1 Si2 -141.2(2) . .
Li2 Mg2 Li1 O1 -80.4(6) 4 .
Li2 Mg2 Li1 O1 91.4(6) . .
N4 Mg2 Li1 O1 67.1(7) 4 .
N4 Mg2 Li1 O1 -158.8(3) . .
Li1 Mg2 Li1 O1 -0.001(1) 4 .
N3 Mg2 Li1 O1 -40.5(4) 4 .
N3 Mg2 Li1 O1 139.9(4) . .
C17 Mg2 Li1 O1 -22.5(8) 4 .
C17 Mg2 Li1 O1 171.3(3) . .
Mg1 Mg2 Li1 O1 0.000(2) . .
Li2 Mg2 Li1 N3 139.7(6) 4 .
Li2 Mg2 Li1 N3 -48.5(6) . .
O1 Mg2 Li1 N3 -139.9(4) . .
N4 Mg2 Li1 N3 -72.8(7) 4 .
N4 Mg2 Li1 N3 61.3(2) . .
Li1 Mg2 Li1 N3 -139.9(4) 4 .
N3 Mg2 Li1 N3 179.58(15) 4 .
C17 Mg2 Li1 N3 -162.4(5) 4 .
C17 Mg2 Li1 N3 31.36(19) . .
Mg1 Mg2 Li1 N3 -139.9(4) . .
Li2 Mg2 Li1 N2 -41.3(9) 4 .
Li2 Mg2 Li1 N2 130.5(9) . .
O1 Mg2 Li1 N2 39.1(5) . .
N4 Mg2 Li1 N2 106.2(8) 4 .
N4 Mg2 Li1 N2 -119.7(7) . .
Li1 Mg2 Li1 N2 39.1(5) 4 .
N3 Mg2 Li1 N2 -1.4(9) 4 .
N3 Mg2 Li1 N2 179.0(9) . .
C17 Mg2 Li1 N2 16.6(13) 4 .
C17 Mg2 Li1 N2 -149.6(8) . .
Mg1 Mg2 Li1 N2 39.1(5) . .
Li2 Mg2 Li1 Li2 -171.8(9) 4 .
O1 Mg2 Li1 Li2 -91.4(6) . .
N4 Mg2 Li1 Li2 -24.3(8) 4 .
N4 Mg2 Li1 Li2 109.8(6) . .
Li1 Mg2 Li1 Li2 -91.4(6) 4 .
N3 Mg2 Li1 Li2 -131.9(6) 4 .
N3 Mg2 Li1 Li2 48.5(6) . .
C17 Mg2 Li1 Li2 -113.9(9) 4 .
C17 Mg2 Li1 Li2 79.9(6) . .
Mg1 Mg2 Li1 Li2 -91.4(6) . .
Li2 Mg2 Li1 Li3 -53.5(5) 4 4
Li2 Mg2 Li1 Li3 118.3(6) . 4
O1 Mg2 Li1 Li3 26.9(2) . 4
N4 Mg2 Li1 Li3 94.0(7) 4 4
N4 Mg2 Li1 Li3 -131.9(4) . 4
Li1 Mg2 Li1 Li3 26.9(2) 4 4
N3 Mg2 Li1 Li3 -13.6(5) 4 4
N3 Mg2 Li1 Li3 166.9(5) . 4
C17 Mg2 Li1 Li3 4.4(9) 4 4
C17 Mg2 Li1 Li3 -161.8(4) . 4
Mg1 Mg2 Li1 Li3 26.9(2) . 4
Li2 Mg2 Li1 C17 108.3(5) 4 .
Li2 Mg2 Li1 C17 -79.9(6) . .
O1 Mg2 Li1 C17 -171.3(3) . .
N4 Mg2 Li1 C17 -104.2(6) 4 .
N4 Mg2 Li1 C17 29.93(18) . .
Li1 Mg2 Li1 C17 -171.3(3) 4 .
N3 Mg2 Li1 C17 148.2(2) 4 .
N3 Mg2 Li1 C17 -31.36(19) . .
C17 Mg2 Li1 C17 166.2(5) 4 .
Mg1 Mg2 Li1 C17 -171.3(3) . .
Li2 Mg2 Li1 Mg1 -80.4(6) 4 .
Li2 Mg2 Li1 Mg1 91.4(6) . .
O1 Mg2 Li1 Mg1 0.0 . .
N4 Mg2 Li1 Mg1 67.1(7) 4 .
N4 Mg2 Li1 Mg1 -158.8(3) . .
Li1 Mg2 Li1 Mg1 0.0 4 .
N3 Mg2 Li1 Mg1 -40.5(4) 4 .
N3 Mg2 Li1 Mg1 139.9(4) . .
C17 Mg2 Li1 Mg1 -22.5(8) 4 .
C17 Mg2 Li1 Mg1 171.3(3) . .
Li2 Mg2 Li1 N4 78.4(5) 4 .
Li2 Mg2 Li1 N4 -109.8(6) . .
O1 Mg2 Li1 N4 158.8(3) . .
N4 Mg2 Li1 N4 -134.1(6) 4 .
Li1 Mg2 Li1 N4 158.8(3) 4 .
N3 Mg2 Li1 N4 118.3(2) 4 .
N3 Mg2 Li1 N4 -61.3(2) . .
C17 Mg2 Li1 N4 136.3(6) 4 .
C17 Mg2 Li1 N4 -29.93(18) . .
Mg1 Mg2 Li1 N4 158.8(3) . .
Li2 Mg2 Li1 Li2 171.8(9) . 4
O1 Mg2 Li1 Li2 80.4(6) . 4
N4 Mg2 Li1 Li2 147.5(9) 4 4
N4 Mg2 Li1 Li2 -78.4(5) . 4
Li1 Mg2 Li1 Li2 80.4(6) 4 4
N3 Mg2 Li1 Li2 39.9(6) 4 4
N3 Mg2 Li1 Li2 -139.7(6) . 4
C17 Mg2 Li1 Li2 57.9(8) 4 4
C17 Mg2 Li1 Li2 -108.3(5) . 4
Mg1 Mg2 Li1 Li2 80.4(6) . 4
Li2 Mg2 Li1 Li3 -103.5(6) 4 .
Li2 Mg2 Li1 Li3 68.3(5) . .
O1 Mg2 Li1 Li3 -23.1(2) . .
N4 Mg2 Li1 Li3 44.0(7) 4 .
N4 Mg2 Li1 Li3 178.1(3) . .
Li1 Mg2 Li1 Li3 -23.1(2) 4 .
N3 Mg2 Li1 Li3 -63.6(4) 4 .
N3 Mg2 Li1 Li3 116.8(4) . .
C17 Mg2 Li1 Li3 -45.6(8) 4 .
C17 Mg2 Li1 Li3 148.2(3) . .
Mg1 Mg2 Li1 Li3 -23.1(2) . .
Li2 Mg2 Li1 Si2 6.3(7) 4 .
Li2 Mg2 Li1 Si2 178.1(7) . .
O1 Mg2 Li1 Si2 86.7(4) . .
N4 Mg2 Li1 Si2 153.8(4) 4 .
N4 Mg2 Li1 Si2 -72.1(4) . .
Li1 Mg2 Li1 Si2 86.7(4) 4 .
N3 Mg2 Li1 Si2 46.2(6) 4 .
N3 Mg2 Li1 Si2 -133.4(6) . .
C17 Mg2 Li1 Si2 64.2(9) 4 .
C17 Mg2 Li1 Si2 -102.0(5) . .
Mg1 Mg2 Li1 Si2 86.7(4) . .
N3 C17 Li1 O1 92.9(5) . .
N4 C17 Li1 O1 -56.2(4) . .
C18 C17 Li1 O1 171.8(7) . .
Li2 C17 Li1 O1 25.9(4) . .
Mg2 C17 Li1 O1 -6.1(2) . .
N4 C17 Li1 N3 -149.1(5) . .
C18 C17 Li1 N3 79.0(8) . .
Li2 C17 Li1 N3 -66.9(4) . .
Mg2 C17 Li1 N3 -99.0(4) . .
N3 C17 Li1 N2 -118.3(8) . .
N4 C17 Li1 N2 92.6(8) . .
C18 C17 Li1 N2 -39.4(13) . .
Li2 C17 Li1 N2 174.8(9) . .
Mg2 C17 Li1 N2 142.7(9) . .
N3 C17 Li1 Mg2 99.0(4) . .
N4 C17 Li1 Mg2 -50.1(3) . .
C18 C17 Li1 Mg2 178.0(8) . .
Li2 C17 Li1 Mg2 32.1(3) . .
N3 C17 Li1 Li2 66.9(4) . .
N4 C17 Li1 Li2 -82.2(4) . .
C18 C17 Li1 Li2 145.9(8) . .
Mg2 C17 Li1 Li2 -32.1(3) . .
N3 C17 Li1 Li3 136.4(9) . 4
N4 C17 Li1 Li3 -12.7(9) . 4
C18 C17 Li1 Li3 -144.7(8) . 4
Li2 C17 Li1 Li3 69.5(9) . 4
Mg2 C17 Li1 Li3 37.4(7) . 4
N3 C17 Li1 Mg1 81.4(8) . .
N4 C17 Li1 Mg1 -67.7(8) . .
C18 C17 Li1 Mg1 160.4(7) . .
Li2 C17 Li1 Mg1 14.5(7) . .
Mg2 C17 Li1 Mg1 -17.6(6) . .
N3 C17 Li1 N4 149.1(5) . .
C18 C17 Li1 N4 -132.0(9) . .
Li2 C17 Li1 N4 82.2(4) . .
Mg2 C17 Li1 N4 50.1(3) . .
N3 C17 Li1 Li2 124.8(4) . 4
N4 C17 Li1 Li2 -24.3(3) . 4
C18 C17 Li1 Li2 -156.3(8) . 4
Li2 C17 Li1 Li2 57.9(4) . 4
Mg2 C17 Li1 Li2 25.8(2) . 4
N3 C17 Li1 Li3 53.4(5) . .
N4 C17 Li1 Li3 -95.7(5) . .
C18 C17 Li1 Li3 132.4(7) . .
Li2 C17 Li1 Li3 -13.5(3) . .
Mg2 C17 Li1 Li3 -45.6(4) . .
N3 C17 Li1 Si2 -134.9(4) . .
N4 C17 Li1 Si2 76.0(4) . .
C18 C17 Li1 Si2 -56.0(9) . .
Li2 C17 Li1 Si2 158.2(4) . .
Mg2 C17 Li1 Si2 126.1(4) . .
Li3 Mg1 Li1 O1 -73.5(5) . .
Li3 Mg1 Li1 O1 96.7(6) 4 .
N1 Mg1 Li1 O1 -155.0(2) . .
N1 Mg1 Li1 O1 72.9(6) 4 .
N2 Mg1 Li1 O1 152.3(4) . .
N2 Mg1 Li1 O1 -26.5(4) 4 .
Li1 Mg1 Li1 O1 0.001(1) 4 .
C4 Mg1 Li1 O1 179.7(3) . .
C4 Mg1 Li1 O1 -0.6(7) 4 .
Mg2 Mg1 Li1 O1 0.000(2) . .
Li3 Mg1 Li1 N3 -13.1(8) . .
Li3 Mg1 Li1 N3 157.2(8) 4 .
O1 Mg1 Li1 N3 60.4(5) . .
N1 Mg1 Li1 N3 -94.6(6) . .
N1 Mg1 Li1 N3 133.3(5) 4 .
N2 Mg1 Li1 N3 -147.2(7) . .
N2 Mg1 Li1 N3 34.0(7) 4 .
Li1 Mg1 Li1 N3 60.4(5) 4 .
C4 Mg1 Li1 N3 -119.9(6) . .
C4 Mg1 Li1 N3 59.8(9) 4 .
Mg2 Mg1 Li1 N3 60.4(5) . .
Li3 Mg1 Li1 N2 134.1(5) . .
Li3 Mg1 Li1 N2 -55.6(6) 4 .
O1 Mg1 Li1 N2 -152.3(4) . .
N1 Mg1 Li1 N2 52.7(2) . .
N1 Mg1 Li1 N2 -79.5(5) 4 .
N2 Mg1 Li1 N2 -178.80(10) 4 .
Li1 Mg1 Li1 N2 -152.3(4) 4 .
C4 Mg1 Li1 N2 27.38(19) . .
C4 Mg1 Li1 N2 -152.9(4) 4 .
Mg2 Mg1 Li1 N2 -152.3(4) . .
Li3 Mg1 Li1 Mg2 -73.5(5) . .
Li3 Mg1 Li1 Mg2 96.7(6) 4 .
O1 Mg1 Li1 Mg2 0.0 . .
N1 Mg1 Li1 Mg2 -155.0(2) . .
N1 Mg1 Li1 Mg2 72.9(6) 4 .
N2 Mg1 Li1 Mg2 152.3(4) . .
N2 Mg1 Li1 Mg2 -26.5(4) 4 .
Li1 Mg1 Li1 Mg2 0.0 4 .
C4 Mg1 Li1 Mg2 179.7(3) . .
C4 Mg1 Li1 Mg2 -0.6(7) 4 .
Li3 Mg1 Li1 Li2 -45.0(4) . .
Li3 Mg1 Li1 Li2 125.2(6) 4 .
O1 Mg1 Li1 Li2 28.5(2) . .
N1 Mg1 Li1 Li2 -126.5(3) . .
N1 Mg1 Li1 Li2 101.3(6) 4 .
N2 Mg1 Li1 Li2 -179.2(5) . .
N2 Mg1 Li1 Li2 2.0(4) 4 .
Li1 Mg1 Li1 Li2 28.5(2) 4 .
C4 Mg1 Li1 Li2 -151.8(4) . .
C4 Mg1 Li1 Li2 27.9(7) 4 .
Mg2 Mg1 Li1 Li2 28.5(2) . .
Li3 Mg1 Li1 Li3 -170.2(8) . 4
O1 Mg1 Li1 Li3 -96.7(6) . 4
N1 Mg1 Li1 Li3 108.3(5) . 4
N1 Mg1 Li1 Li3 -23.9(7) 4 4
N2 Mg1 Li1 Li3 55.6(6) . 4
N2 Mg1 Li1 Li3 -123.2(6) 4 4
Li1 Mg1 Li1 Li3 -96.7(6) 4 4
C4 Mg1 Li1 Li3 83.0(5) . 4
C4 Mg1 Li1 Li3 -97.3(7) 4 4
Mg2 Mg1 Li1 Li3 -96.7(6) . 4
Li3 Mg1 Li1 C17 -57.9(9) . .
Li3 Mg1 Li1 C17 112.4(9) 4 .
O1 Mg1 Li1 C17 15.7(6) . .
N1 Mg1 Li1 C17 -139.3(8) . .
N1 Mg1 Li1 C17 88.5(9) 4 .
N2 Mg1 Li1 C17 168.0(9) . .
N2 Mg1 Li1 C17 -10.8(9) 4 .
Li1 Mg1 Li1 C17 15.7(6) 4 .
C4 Mg1 Li1 C17 -164.6(8) . .
C4 Mg1 Li1 C17 15.1(12) 4 .
Mg2 Mg1 Li1 C17 15.7(6) . .
Li3 Mg1 Li1 N4 -94.7(6) . .
Li3 Mg1 Li1 N4 75.6(7) 4 .
O1 Mg1 Li1 N4 -21.1(3) . .
N1 Mg1 Li1 N4 -176.1(4) . .
N1 Mg1 Li1 N4 51.7(8) 4 .
N2 Mg1 Li1 N4 131.2(6) . .
N2 Mg1 Li1 N4 -47.6(6) 4 .
Li1 Mg1 Li1 N4 -21.1(3) 4 .
C4 Mg1 Li1 N4 158.6(5) . .
C4 Mg1 Li1 N4 -21.7(8) 4 .
Mg2 Mg1 Li1 N4 -21.1(3) . .
Li3 Mg1 Li1 Li2 -99.4(6) . 4
Li3 Mg1 Li1 Li2 70.8(5) 4 4
O1 Mg1 Li1 Li2 -25.9(2) . 4
N1 Mg1 Li1 Li2 179.1(3) . 4
N1 Mg1 Li1 Li2 47.0(6) 4 4
N2 Mg1 Li1 Li2 126.4(4) . 4
N2 Mg1 Li1 Li2 -52.4(4) 4 4
Li1 Mg1 Li1 Li2 -25.9(2) 4 4
C4 Mg1 Li1 Li2 153.8(3) . 4
C4 Mg1 Li1 Li2 -26.5(6) 4 4
Mg2 Mg1 Li1 Li2 -25.9(2) . 4
Li3 Mg1 Li1 Li3 170.2(8) 4 .
O1 Mg1 Li1 Li3 73.5(5) . .
N1 Mg1 Li1 Li3 -81.5(5) . .
N1 Mg1 Li1 Li3 146.4(7) 4 .
N2 Mg1 Li1 Li3 -134.1(5) . .
N2 Mg1 Li1 Li3 47.1(5) 4 .
Li1 Mg1 Li1 Li3 73.5(5) 4 .
C4 Mg1 Li1 Li3 -106.8(5) . .
C4 Mg1 Li1 Li3 72.9(7) 4 .
Mg2 Mg1 Li1 Li3 73.5(5) . .
Li3 Mg1 Li1 Si2 154.4(5) . .
Li3 Mg1 Li1 Si2 -35.4(5) 4 .
O1 Mg1 Li1 Si2 -132.1(3) . .
N1 Mg1 Li1 Si2 72.9(2) . .
N1 Mg1 Li1 Si2 -59.3(6) 4 .
N2 Mg1 Li1 Si2 20.22(15) . .
N2 Mg1 Li1 Si2 -158.57(14) 4 .
Li1 Mg1 Li1 Si2 -132.1(3) 4 .
C4 Mg1 Li1 Si2 47.60(17) . .
C4 Mg1 Li1 Si2 -132.7(4) 4 .
Mg2 Mg1 Li1 Si2 -132.1(3) . .
C17 N4 Li1 O1 126.9(4) . .
Si4 N4 Li1 O1 -100.7(5) . .
Mg2 N4 Li1 O1 14.26(18) . .
Li2 N4 Li1 O1 -21.1(4) 4 .
Li2 N4 Li1 O1 44.8(3) . .
C17 N4 Li1 N3 17.9(3) . .
Si4 N4 Li1 N3 150.3(4) . .
Mg2 N4 Li1 N3 -94.7(3) . .
Li2 N4 Li1 N3 -130.1(4) 4 .
Li2 N4 Li1 N3 -64.2(3) . .
C17 N4 Li1 N2 -125.5(6) . .
Si4 N4 Li1 N2 6.9(8) . .
Mg2 N4 Li1 N2 121.9(6) . .
Li2 N4 Li1 N2 86.6(6) 4 .
Li2 N4 Li1 N2 152.4(6) . .
C17 N4 Li1 Mg2 112.6(3) . .
Si4 N4 Li1 Mg2 -115.0(4) . .
Li2 N4 Li1 Mg2 -35.3(3) 4 .
Li2 N4 Li1 Mg2 30.5(2) . .
C17 N4 Li1 Li2 82.2(4) . .
Si4 N4 Li1 Li2 -145.5(5) . .
Mg2 N4 Li1 Li2 -30.5(2) . .
Li2 N4 Li1 Li2 -65.8(4) 4 .
C17 N4 Li1 Li3 172.4(5) . 4
Si4 N4 Li1 Li3 -55.2(7) . 4
Mg2 N4 Li1 Li3 59.8(4) . 4
Li2 N4 Li1 Li3 24.5(3) 4 4
Li2 N4 Li1 Li3 90.3(5) . 4
Si4 N4 Li1 C17 132.4(5) . .
Mg2 N4 Li1 C17 -112.6(3) . .
Li2 N4 Li1 C17 -148.0(4) 4 .
Li2 N4 Li1 C17 -82.2(4) . .
C17 N4 Li1 Mg1 141.6(5) . .
Si4 N4 Li1 Mg1 -86.0(6) . .
Mg2 N4 Li1 Mg1 29.0(3) . .
Li2 N4 Li1 Mg1 -6.3(5) 4 .
Li2 N4 Li1 Mg1 59.5(4) . .
C17 N4 Li1 Li2 148.0(4) . 4
Si4 N4 Li1 Li2 -79.7(5) . 4
Mg2 N4 Li1 Li2 35.3(3) . 4
Li2 N4 Li1 Li2 65.8(4) . 4
C17 N4 Li1 Li3 110.2(5) . .
Si4 N4 Li1 Li3 -117.4(5) . .
Mg2 N4 Li1 Li3 -2.4(4) . .
Li2 N4 Li1 Li3 -37.8(6) 4 .
Li2 N4 Li1 Li3 28.1(3) . .
C17 N4 Li1 Si2 -114.7(3) . .
Si4 N4 Li1 Si2 17.6(5) . .
Mg2 N4 Li1 Si2 132.6(3) . .
Li2 N4 Li1 Si2 97.3(4) 4 .
Li2 N4 Li1 Si2 163.1(4) . .
N2 Si2 Li1 O1 -69.6(5) . .
C11 Si2 Li1 O1 160.2(5) . .
C13 Si2 Li1 O1 -69.5(9) . .
C12 Si2 Li1 O1 52.4(5) . .
Li3 Si2 Li1 O1 -19.4(4) 4 .
N2 Si2 Li1 N3 134.2(7) . .
C11 Si2 Li1 N3 4.0(6) . .
C13 Si2 Li1 N3 134.3(7) . .
C12 Si2 Li1 N3 -103.8(6) . .
Li3 Si2 Li1 N3 -175.6(7) 4 .
C11 Si2 Li1 N2 -130.1(3) . .
C13 Si2 Li1 N2 0.1(8) . .
C12 Si2 Li1 N2 122.0(3) . .
Li3 Si2 Li1 N2 50.2(3) 4 .
N2 Si2 Li1 Mg2 -119.6(5) . .
C11 Si2 Li1 Mg2 110.3(5) . .
C13 Si2 Li1 Mg2 -119.5(7) . .
C12 Si2 Li1 Mg2 2.5(5) . .
Li3 Si2 Li1 Mg2 -69.4(4) 4 .
N2 Si2 Li1 Li2 -116.8(13) . .
C11 Si2 Li1 Li2 113.0(13) . .
C13 Si2 Li1 Li2 -116.7(14) . .
C12 Si2 Li1 Li2 5.2(13) . .
Li3 Si2 Li1 Li2 -66.6(11) 4 .
N2 Si2 Li1 Li3 -50.2(3) . 4
C11 Si2 Li1 Li3 179.7(4) . 4
C13 Si2 Li1 Li3 -50.1(8) . 4
C12 Si2 Li1 Li3 71.8(3) . 4
N2 Si2 Li1 C17 163.7(5) . .
C11 Si2 Li1 C17 33.6(3) . .
C13 Si2 Li1 C17 163.8(6) . .
C12 Si2 Li1 C17 -74.2(4) . .
Li3 Si2 Li1 C17 -146.1(5) 4 .
N2 Si2 Li1 Mg1 -33.6(2) . .
C11 Si2 Li1 Mg1 -163.7(3) . .
C13 Si2 Li1 Mg1 -33.4(7) . .
C12 Si2 Li1 Mg1 88.5(3) . .
Li3 Si2 Li1 Mg1 16.6(3) 4 .
N2 Si2 Li1 N4 -167.0(4) . .
C11 Si2 Li1 N4 62.8(3) . .
C13 Si2 Li1 N4 -166.9(6) . .
C12 Si2 Li1 N4 -45.0(3) . .
Li3 Si2 Li1 N4 -116.9(4) 4 .
N2 Si2 Li1 Li2 -116.7(4) . 4
C11 Si2 Li1 Li2 113.2(4) . 4
C13 Si2 Li1 Li2 -116.6(7) . 4
C12 Si2 Li1 Li2 5.3(4) . 4
Li3 Si2 Li1 Li2 -66.5(3) 4 4
N2 Si2 Li1 Li3 -22.8(3) . .
C11 Si2 Li1 Li3 -152.9(4) . .
C13 Si2 Li1 Li3 -22.7(8) . .
C12 Si2 Li1 Li3 99.3(3) . .
Li3 Si2 Li1 Li3 27.4(4) 4 .
Li2 Mg2 Li2 O1 0.000(6) 4 .
N4 Mg2 Li2 O1 121.50(18) 4 .
N4 Mg2 Li2 O1 -119.3(2) . .
Li1 Mg2 Li2 O1 -49.4(2) . .
Li1 Mg2 Li2 O1 48.5(2) 4 .
N3 Mg2 Li2 O1 86.3(5) 4 .
N3 Mg2 Li2 O1 -94.5(4) . .
C17 Mg2 Li2 O1 110.9(2) 4 .
C17 Mg2 Li2 O1 -113.65(19) . .
Mg1 Mg2 Li2 O1 0.0 . .
Li2 Mg2 Li2 N3 94.5(4) 4 .
O1 Mg2 Li2 N3 94.5(4) . .
N4 Mg2 Li2 N3 -144.0(5) 4 .
N4 Mg2 Li2 N3 -24.8(6) . .
Li1 Mg2 Li2 N3 45.1(4) . .
Li1 Mg2 Li2 N3 143.1(5) 4 .
N3 Mg2 Li2 N3 -179.2(3) 4 .
C17 Mg2 Li2 N3 -154.6(3) 4 .
C17 Mg2 Li2 N3 -19.1(4) . .
Mg1 Mg2 Li2 N3 94.5(4) . .
Li2 Mg2 Li2 N4 -121.50(17) 4 4
O1 Mg2 Li2 N4 -121.50(18) . 4
N4 Mg2 Li2 N4 119.2(3) . 4
Li1 Mg2 Li2 N4 -170.9(3) . 4
Li1 Mg2 Li2 N4 -73.0(3) 4 4
N3 Mg2 Li2 N4 -35.2(6) 4 4
N3 Mg2 Li2 N4 144.0(5) . 4
C17 Mg2 Li2 N4 -10.6(3) 4 4
C17 Mg2 Li2 N4 124.8(3) . 4
Mg1 Mg2 Li2 N4 -121.50(18) . 4
O1 Mg2 Li2 Li2 0.000(9) . 4
N4 Mg2 Li2 Li2 121.50(18) 4 4
N4 Mg2 Li2 Li2 -119.3(2) . 4
Li1 Mg2 Li2 Li2 -49.4(2) . 4
Li1 Mg2 Li2 Li2 48.5(2) 4 4
N3 Mg2 Li2 Li2 86.3(5) 4 4
N3 Mg2 Li2 Li2 -94.5(4) . 4
C17 Mg2 Li2 Li2 110.9(2) 4 4
C17 Mg2 Li2 Li2 -113.65(18) . 4
Mg1 Mg2 Li2 Li2 0.000(9) . 4
Li2 Mg2 Li2 Li1 49.4(2) 4 .
O1 Mg2 Li2 Li1 49.4(2) . .
N4 Mg2 Li2 Li1 170.9(3) 4 .
N4 Mg2 Li2 Li1 -69.9(3) . .
Li1 Mg2 Li2 Li1 97.9(4) 4 .
N3 Mg2 Li2 Li1 135.7(5) 4 .
N3 Mg2 Li2 Li1 -45.1(4) . .
C17 Mg2 Li2 Li1 160.3(3) 4 .
C17 Mg2 Li2 Li1 -64.2(3) . .
Mg1 Mg2 Li2 Li1 49.4(2) . .
Li2 Mg2 Li2 C17 113.65(19) 4 .
O1 Mg2 Li2 C17 113.65(19) . .
N4 Mg2 Li2 C17 -124.8(3) 4 .
N4 Mg2 Li2 C17 -5.7(3) . .
Li1 Mg2 Li2 C17 64.2(3) . .
Li1 Mg2 Li2 C17 162.2(3) 4 .
N3 Mg2 Li2 C17 -160.1(4) 4 .
N3 Mg2 Li2 C17 19.1(4) . .
C17 Mg2 Li2 C17 -135.5(3) 4 .
Mg1 Mg2 Li2 C17 113.65(19) . .
Li2 Mg2 Li2 N4 119.3(2) 4 .
O1 Mg2 Li2 N4 119.3(2) . .
N4 Mg2 Li2 N4 -119.2(3) 4 .
Li1 Mg2 Li2 N4 69.9(3) . .
Li1 Mg2 Li2 N4 167.8(4) 4 .
N3 Mg2 Li2 N4 -154.4(7) 4 .
N3 Mg2 Li2 N4 24.8(6) . .
C17 Mg2 Li2 N4 -129.8(4) 4 .
C17 Mg2 Li2 N4 5.7(3) . .
Mg1 Mg2 Li2 N4 119.3(2) . .
Li2 Mg2 Li2 Li1 -48.5(2) 4 4
O1 Mg2 Li2 Li1 -48.5(2) . 4
N4 Mg2 Li2 Li1 73.0(3) 4 4
N4 Mg2 Li2 Li1 -167.8(4) . 4
Li1 Mg2 Li2 Li1 -97.9(4) . 4
N3 Mg2 Li2 Li1 37.8(5) 4 4
N3 Mg2 Li2 Li1 -143.1(5) . 4
C17 Mg2 Li2 Li1 62.4(3) 4 4
C17 Mg2 Li2 Li1 -162.2(3) . 4
Mg1 Mg2 Li2 Li1 -48.5(2) . 4
Li2 Mg2 Li2 C24 -155.8(7) 4 4
O1 Mg2 Li2 C24 -155.8(7) . 4
N4 Mg2 Li2 C24 -34.3(6) 4 4
N4 Mg2 Li2 C24 84.9(7) . 4
Li1 Mg2 Li2 C24 154.8(8) . 4
Li1 Mg2 Li2 C24 -107.3(7) 4 4
N3 Mg2 Li2 C24 -69.5(10) 4 4
N3 Mg2 Li2 C24 109.7(9) . 4
C17 Mg2 Li2 C24 -44.9(8) 4 4
C17 Mg2 Li2 C24 90.6(7) . 4
Mg1 Mg2 Li2 C24 -155.8(7) . 4
Li2 Mg2 Li2 Si4 -138.5(3) 4 4
O1 Mg2 Li2 Si4 -138.5(3) . 4
N4 Mg2 Li2 Si4 -17.0(2) 4 4
N4 Mg2 Li2 Si4 102.2(3) . 4
Li1 Mg2 Li2 Si4 172.1(4) . 4
Li1 Mg2 Li2 Si4 -90.0(3) 4 4
N3 Mg2 Li2 Si4 -52.2(7) 4 4
N3 Mg2 Li2 Si4 127.0(6) . 4
C17 Mg2 Li2 Si4 -27.6(5) 4 4
C17 Mg2 Li2 Si4 107.9(4) . 4
Mg1 Mg2 Li2 Si4 -138.5(3) . 4
Li2 Mg2 Li2 Li3 -8.845(12) 4 .
O1 Mg2 Li2 Li3 -8.845(16) . .
N4 Mg2 Li2 Li3 112.65(17) 4 .
N4 Mg2 Li2 Li3 -128.2(2) . .
Li1 Mg2 Li2 Li3 -58.3(2) . .
Li1 Mg2 Li2 Li3 39.7(2) 4 .
N3 Mg2 Li2 Li3 77.4(5) 4 .
N3 Mg2 Li2 Li3 -103.4(5) . .
C17 Mg2 Li2 Li3 102.0(2) 4 .
C17 Mg2 Li2 Li3 -122.50(19) . .
Mg1 Mg2 Li2 Li3 -8.845(16) . .
Li1 O1 Li2 Mg2 -82.1(5) 4 .
Li1 O1 Li2 Mg2 95.4(5) . .
Mg1 O1 Li2 Mg2 180.000(1) . .
Li2 O1 Li2 Mg2 0.0 4 .
Li3 O1 Li2 Mg2 -165.46(11) . .
Li3 O1 Li2 Mg2 110.7(16) 4 .
Mg2 O1 Li2 N3 -96.4(6) . .
Li1 O1 Li2 N3 -178.5(4) 4 .
Li1 O1 Li2 N3 -1.0(5) . .
Mg1 O1 Li2 N3 83.6(6) . .
Li2 O1 Li2 N3 -96.4(6) 4 .
Li3 O1 Li2 N3 98.1(5) . .
Li3 O1 Li2 N3 14.3(19) 4 .
Mg2 O1 Li2 N4 53.9(3) . 4
Li1 O1 Li2 N4 -28.2(5) 4 4
Li1 O1 Li2 N4 149.3(5) . 4
Mg1 O1 Li2 N4 -126.1(3) . 4
Li2 O1 Li2 N4 53.9(3) 4 4
Li3 O1 Li2 N4 -111.5(4) . 4
Li3 O1 Li2 N4 164.7(14) 4 4
Mg2 O1 Li2 Li2 0.000(1) . 4
Li1 O1 Li2 Li2 -82.1(5) 4 4
Li1 O1 Li2 Li2 95.4(5) . 4
Mg1 O1 Li2 Li2 180.000(1) . 4
Li3 O1 Li2 Li2 -165.46(11) . 4
Li3 O1 Li2 Li2 110.7(16) 4 4
Mg2 O1 Li2 Li1 -95.4(5) . .
Li1 O1 Li2 Li1 -177.5(4) 4 .
Mg1 O1 Li2 Li1 84.6(5) . .
Li2 O1 Li2 Li1 -95.4(5) 4 .
Li3 O1 Li2 Li1 99.2(5) . .
Li3 O1 Li2 Li1 15.4(16) 4 .
Mg2 O1 Li2 C17 -66.0(4) . .
Li1 O1 Li2 C17 -148.1(4) 4 .
Li1 O1 Li2 C17 29.4(4) . .
Mg1 O1 Li2 C17 114.0(4) . .
Li2 O1 Li2 C17 -66.0(4) 4 .
Li3 O1 Li2 C17 128.6(3) . .
Li3 O1 Li2 C17 44.8(18) 4 .
Mg2 O1 Li2 N4 -40.9(3) . .
Li1 O1 Li2 N4 -123.1(3) 4 .
Li1 O1 Li2 N4 54.4(4) . .
Mg1 O1 Li2 N4 139.1(3) . .
Li2 O1 Li2 N4 -40.9(3) 4 .
Li3 O1 Li2 N4 153.6(2) . .
Li3 O1 Li2 N4 69.8(17) 4 .
Mg2 O1 Li2 Li1 82.1(5) . 4
Li1 O1 Li2 Li1 177.5(4) . 4
Mg1 O1 Li2 Li1 -97.9(5) . 4
Li2 O1 Li2 Li1 82.1(5) 4 4
Li3 O1 Li2 Li1 -83.3(4) . 4
Li3 O1 Li2 Li1 -167.1(17) 4 4
Mg2 O1 Li2 C24 114.5(16) . 4
Li1 O1 Li2 C24 32.4(15) 4 4
Li1 O1 Li2 C24 -150.1(15) . 4
Mg1 O1 Li2 C24 -65.5(16) . 4
Li2 O1 Li2 C24 114.5(16) 4 4
Li3 O1 Li2 C24 -51.0(17) . 4
Li3 O1 Li2 C24 -134.8(13) 4 4
Mg2 O1 Li2 Si4 64.5(5) . 4
Li1 O1 Li2 Si4 -17.6(7) 4 4
Li1 O1 Li2 Si4 159.9(7) . 4
Mg1 O1 Li2 Si4 -115.5(5) . 4
Li2 O1 Li2 Si4 64.5(5) 4 4
Li3 O1 Li2 Si4 -100.9(6) . 4
Li3 O1 Li2 Si4 175.3(13) 4 4
Mg2 O1 Li2 Li3 165.46(11) . .
Li1 O1 Li2 Li3 83.3(4) 4 .
Li1 O1 Li2 Li3 -99.2(5) . .
Mg1 O1 Li2 Li3 -14.54(11) . .
Li2 O1 Li2 Li3 165.46(11) 4 .
Li3 O1 Li2 Li3 -83.8(17) 4 .
C17 N3 Li2 Mg2 39.7(8) . .
Si3 N3 Li2 Mg2 -169.8(5) . .
Li1 N3 Li2 Mg2 -57.1(7) . .
C17 N3 Li2 O1 97.7(5) . .
Si3 N3 Li2 O1 -111.8(4) . .
Li1 N3 Li2 O1 0.9(4) . .
Mg2 N3 Li2 O1 58.0(5) . .
C17 N3 Li2 N4 -27.5(9) . 4
Si3 N3 Li2 N4 123.1(8) . 4
Li1 N3 Li2 N4 -124.3(9) . 4
Mg2 N3 Li2 N4 -67.1(8) . 4
C17 N3 Li2 Li2 45.2(3) . 4
Si3 N3 Li2 Li2 -164.3(3) . 4
Li1 N3 Li2 Li2 -51.6(3) . 4
Mg2 N3 Li2 Li2 5.5(6) . 4
C17 N3 Li2 Li1 96.8(4) . .
Si3 N3 Li2 Li1 -112.7(4) . .
Mg2 N3 Li2 Li1 57.1(7) . .
Si3 N3 Li2 C17 150.5(5) . .
Li1 N3 Li2 C17 -96.8(4) . .
Mg2 N3 Li2 C17 -39.7(8) . .
C17 N3 Li2 N4 17.6(3) . .
Si3 N3 Li2 N4 168.1(4) . .
Li1 N3 Li2 N4 -79.2(3) . .
Mg2 N3 Li2 N4 -22.1(6) . .
C17 N3 Li2 Li1 96.2(9) . 4
Si3 N3 Li2 Li1 -113.3(7) . 4
Li1 N3 Li2 Li1 -0.6(8) . 4
Mg2 N3 Li2 Li1 56.5(7) . 4
C17 N3 Li2 C24 -92.8(4) . 4
Si3 N3 Li2 C24 57.8(5) . 4
Li1 N3 Li2 C24 170.5(5) . 4
Mg2 N3 Li2 C24 -132.4(9) . 4
C17 N3 Li2 Si4 -65.5(5) . 4
Si3 N3 Li2 Si4 85.1(6) . 4
Li1 N3 Li2 Si4 -162.2(6) . 4
Mg2 N3 Li2 Si4 -105.1(9) . 4
C17 N3 Li2 Li3 136.0(3) . .
Si3 N3 Li2 Li3 -73.5(3) . .
Li1 N3 Li2 Li3 39.2(3) . .
Mg2 N3 Li2 Li3 96.3(7) . .
O1 Li1 Li2 Mg2 -61.8(4) . .
N3 Li1 Li2 Mg2 119.4(7) . .
N2 Li1 Li2 Mg2 -89.1(11) . .
Li3 Li1 Li2 Mg2 -65.1(7) 4 .
C17 Li1 Li2 Mg2 85.1(5) . .
Mg1 Li1 Li2 Mg2 -87.6(5) . .
N4 Li1 Li2 Mg2 52.3(5) . .
Li2 Li1 Li2 Mg2 -4.4(5) 4 .
Li3 Li1 Li2 Mg2 -105.2(5) . .
Si2 Li1 Li2 Mg2 -4.3(15) . .
N3 Li1 Li2 O1 -178.7(6) . .
N2 Li1 Li2 O1 -27.3(9) . .
Mg2 Li1 Li2 O1 61.8(4) . .
Li3 Li1 Li2 O1 -3.2(4) 4 .
C17 Li1 Li2 O1 147.0(5) . .
Mg1 Li1 Li2 O1 -25.8(2) . .
N4 Li1 Li2 O1 114.2(4) . .
Li2 Li1 Li2 O1 57.4(4) 4 .
Li3 Li1 Li2 O1 -43.3(4) . .
Si2 Li1 Li2 O1 57.6(13) . .
O1 Li1 Li2 N3 178.7(6) . .
N2 Li1 Li2 N3 151.5(11) . .
Mg2 Li1 Li2 N3 -119.4(7) . .
Li3 Li1 Li2 N3 175.5(5) 4 .
C17 Li1 Li2 N3 -34.3(2) . .
Mg1 Li1 Li2 N3 152.9(4) . .
N4 Li1 Li2 N3 -67.1(3) . .
Li2 Li1 Li2 N3 -123.9(4) 4 .
Li3 Li1 Li2 N3 135.4(3) . .
Si2 Li1 Li2 N3 -123.7(13) . .
O1 Li1 Li2 N4 -49.0(7) . 4
N3 Li1 Li2 N4 132.2(9) . 4
N2 Li1 Li2 N4 -76.3(14) . 4
Mg2 Li1 Li2 N4 12.8(5) . 4
Li3 Li1 Li2 N4 -52.3(10) 4 4
C17 Li1 Li2 N4 97.9(8) . 4
Mg1 Li1 Li2 N4 -74.9(8) . 4
N4 Li1 Li2 N4 65.1(8) . 4
Li2 Li1 Li2 N4 8.4(8) 4 4
Li3 Li1 Li2 N4 -92.4(8) . 4
Si2 Li1 Li2 N4 8.5(19) . 4
O1 Li1 Li2 Li2 -57.4(4) . 4
N3 Li1 Li2 Li2 123.9(4) . 4
N2 Li1 Li2 Li2 -84.7(10) . 4
Mg2 Li1 Li2 Li2 4.4(5) . 4
Li3 Li1 Li2 Li2 -60.6(4) 4 4
C17 Li1 Li2 Li2 89.6(3) . 4
Mg1 Li1 Li2 Li2 -83.2(3) . 4
N4 Li1 Li2 Li2 56.8(3) . 4
Li3 Li1 Li2 Li2 -100.7(3) . 4
Si2 Li1 Li2 Li2 0.2(13) . 4
O1 Li1 Li2 C17 -147.0(5) . .
N3 Li1 Li2 C17 34.3(2) . .
N2 Li1 Li2 C17 -174.2(10) . .
Mg2 Li1 Li2 C17 -85.1(5) . .
Li3 Li1 Li2 C17 -150.2(5) 4 .
Mg1 Li1 Li2 C17 -172.8(3) . .
N4 Li1 Li2 C17 -32.82(18) . .
Li2 Li1 Li2 C17 -89.6(3) 4 .
Li3 Li1 Li2 C17 169.7(2) . .
Si2 Li1 Li2 C17 -89.4(13) . .
O1 Li1 Li2 N4 -114.2(4) . .
N3 Li1 Li2 N4 67.1(3) . .
N2 Li1 Li2 N4 -141.4(10) . .
Mg2 Li1 Li2 N4 -52.3(5) . .
Li3 Li1 Li2 N4 -117.4(4) 4 .
C17 Li1 Li2 N4 32.82(18) . .
Mg1 Li1 Li2 N4 -140.0(3) . .
Li2 Li1 Li2 N4 -56.8(3) 4 .
Li3 Li1 Li2 N4 -157.5(2) . .
Si2 Li1 Li2 N4 -56.6(13) . .
O1 Li1 Li2 Li1 -1.7(3) . 4
N3 Li1 Li2 Li1 179.6(5) . 4
N2 Li1 Li2 Li1 -28.9(10) . 4
Mg2 Li1 Li2 Li1 60.2(4) . 4
Li3 Li1 Li2 Li1 -4.9(4) 4 4
C17 Li1 Li2 Li1 145.3(4) . 4
Mg1 Li1 Li2 Li1 -27.5(3) . 4
N4 Li1 Li2 Li1 112.5(4) . 4
Li2 Li1 Li2 Li1 55.7(4) 4 4
Li3 Li1 Li2 Li1 -45.0(3) . 4
Si2 Li1 Li2 Li1 55.9(14) . 4
O1 Li1 Li2 C24 159.6(12) . 4
N3 Li1 Li2 C24 -19.2(10) . 4
N2 Li1 Li2 C24 132.3(10) . 4
Mg2 Li1 Li2 C24 -138.6(14) . 4
Li3 Li1 Li2 C24 156.3(9) 4 4
C17 Li1 Li2 C24 -53.5(10) . 4
Mg1 Li1 Li2 C24 133.8(10) . 4
N4 Li1 Li2 C24 -86.3(10) . 4
Li2 Li1 Li2 C24 -143.0(11) 4 4
Li3 Li1 Li2 C24 116.2(10) . 4
Si2 Li1 Li2 C24 -142.9(9) . 4
O1 Li1 Li2 Si4 -94.8(17) . 4
N3 Li1 Li2 Si4 86.5(17) . 4
N2 Li1 Li2 Si4 -122.1(17) . 4
Mg2 Li1 Li2 Si4 -33.0(14) . 4
Li3 Li1 Li2 Si4 -98.0(19) 4 4
C17 Li1 Li2 Si4 52.2(17) . 4
Mg1 Li1 Li2 Si4 -120.6(17) . 4
N4 Li1 Li2 Si4 19.4(16) . 4
Li2 Li1 Li2 Si4 -37.4(16) 4 4
Li3 Li1 Li2 Si4 -138.1(16) . 4
Si2 Li1 Li2 Si4 -37(3) . 4
O1 Li1 Li2 Li3 43.3(4) . .
N3 Li1 Li2 Li3 -135.4(3) . .
N2 Li1 Li2 Li3 16.1(8) . .
Mg2 Li1 Li2 Li3 105.2(5) . .
Li3 Li1 Li2 Li3 40.1(4) 4 .
C17 Li1 Li2 Li3 -169.7(2) . .
Mg1 Li1 Li2 Li3 17.53(15) . .
N4 Li1 Li2 Li3 157.5(2) . .
Li2 Li1 Li2 Li3 100.7(3) 4 .
Si2 Li1 Li2 Li3 100.9(13) . .
N3 C17 Li2 Mg2 -139.9(7) . .
N4 C17 Li2 Mg2 8.8(5) . .
C18 C17 Li2 Mg2 136.6(7) . .
Li1 C17 Li2 Mg2 -75.6(6) . .
N3 C17 Li2 O1 -88.1(5) . .
N4 C17 Li2 O1 60.6(4) . .
C18 C17 Li2 O1 -171.6(6) . .
Li1 C17 Li2 O1 -23.8(3) . .
Mg2 C17 Li2 O1 51.8(4) . .
N4 C17 Li2 N3 148.7(5) . .
C18 C17 Li2 N3 -83.5(8) . .
Li1 C17 Li2 N3 64.3(4) . .
Mg2 C17 Li2 N3 139.9(7) . .
N3 C17 Li2 N4 162.3(6) . 4
N4 C17 Li2 N4 -49.0(5) . 4
C18 C17 Li2 N4 78.8(8) . 4
Li1 C17 Li2 N4 -133.3(5) . 4
Mg2 C17 Li2 N4 -57.7(5) . 4
N3 C17 Li2 Li2 -134.9(4) . 4
N4 C17 Li2 Li2 13.8(3) . 4
C18 C17 Li2 Li2 141.6(8) . 4
Li1 C17 Li2 Li2 -70.5(3) . 4
Mg2 C17 Li2 Li2 5.1(5) . 4
N3 C17 Li2 Li1 -64.3(4) . .
N4 C17 Li2 Li1 84.4(4) . .
C18 C17 Li2 Li1 -147.8(8) . .
Mg2 C17 Li2 Li1 75.6(6) . .
N3 C17 Li2 N4 -148.7(5) . .
C18 C17 Li2 N4 127.8(9) . .
Li1 C17 Li2 N4 -84.4(4) . .
Mg2 C17 Li2 N4 -8.8(5) . .
N3 C17 Li2 Li1 -117.7(8) . 4
N4 C17 Li2 Li1 31.0(7) . 4
C18 C17 Li2 Li1 158.8(7) . 4
Li1 C17 Li2 Li1 -53.4(6) . 4
Mg2 C17 Li2 Li1 22.2(4) . 4
N3 C17 Li2 C24 91.7(4) . 4
N4 C17 Li2 C24 -119.5(4) . 4
C18 C17 Li2 C24 8.2(9) . 4
Li1 C17 Li2 C24 156.1(5) . 4
Mg2 C17 Li2 C24 -128.3(7) . 4
N3 C17 Li2 Si4 127.8(5) . 4
N4 C17 Li2 Si4 -83.5(4) . 4
C18 C17 Li2 Si4 44.3(9) . 4
Li1 C17 Li2 Si4 -167.9(5) . 4
Mg2 C17 Li2 Si4 -92.3(6) . 4
N3 C17 Li2 Li3 -53.6(4) . .
N4 C17 Li2 Li3 95.1(3) . .
C18 C17 Li2 Li3 -137.1(7) . .
Li1 C17 Li2 Li3 10.8(3) . .
Mg2 C17 Li2 Li3 86.4(5) . .
C17 N4 Li2 Mg2 -168.6(7) . .
Si4 N4 Li2 Mg2 54.0(9) . .
Li2 N4 Li2 Mg2 -6.1(7) 4 .
Li1 N4 Li2 Mg2 -88.5(6) . .
C17 N4 Li2 O1 -121.4(4) . .
Si4 N4 Li2 O1 101.2(6) . .
Mg2 N4 Li2 O1 47.1(4) . .
Li2 N4 Li2 O1 41.1(4) 4 .
Li1 N4 Li2 O1 -41.4(3) . .
C17 N4 Li2 N3 -18.1(3) . .
Si4 N4 Li2 N3 -155.5(5) . .
Mg2 N4 Li2 N3 150.4(7) . .
Li2 N4 Li2 N3 144.4(3) 4 .
Li1 N4 Li2 N3 61.9(3) . .
C17 N4 Li2 N4 137.0(4) . 4
Si4 N4 Li2 N4 -0.4(8) . 4
Mg2 N4 Li2 N4 -54.5(4) . 4
Li2 N4 Li2 N4 -60.5(5) 4 4
Li1 N4 Li2 N4 -142.9(5) . 4
C17 N4 Li2 Li2 -162.5(4) . 4
Si4 N4 Li2 Li2 60.1(5) . 4
Mg2 N4 Li2 Li2 6.1(7) . 4
Li1 N4 Li2 Li2 -82.4(3) . 4
C17 N4 Li2 Li1 -80.1(4) . .
Si4 N4 Li2 Li1 142.5(6) . .
Mg2 N4 Li2 Li1 88.5(6) . .
Li2 N4 Li2 Li1 82.4(3) 4 .
Si4 N4 Li2 C17 -137.4(7) . .
Mg2 N4 Li2 C17 168.6(7) . .
Li2 N4 Li2 C17 162.5(4) 4 .
Li1 N4 Li2 C17 80.1(4) . .
C17 N4 Li2 Li1 -157.3(5) . 4
Si4 N4 Li2 Li1 65.3(8) . 4
Mg2 N4 Li2 Li1 11.2(3) . 4
Li2 N4 Li2 Li1 5.2(5) 4 4
Li1 N4 Li2 Li1 -77.2(5) . 4
C17 N4 Li2 C24 67.6(4) . 4
Si4 N4 Li2 C24 -69.8(7) . 4
Mg2 N4 Li2 C24 -123.9(7) . 4
Li2 N4 Li2 C24 -129.9(5) 4 4
Li1 N4 Li2 C24 147.6(5) . 4
C17 N4 Li2 Si4 104.9(4) . 4
Si4 N4 Li2 Si4 -32.6(7) . 4
Mg2 N4 Li2 Si4 -86.6(5) . 4
Li2 N4 Li2 Si4 -92.6(5) 4 4
Li1 N4 Li2 Si4 -175.1(4) . 4
C17 N4 Li2 Li3 -103.0(3) . .
Si4 N4 Li2 Li3 119.5(5) . .
Mg2 N4 Li2 Li3 65.5(5) . .
Li2 N4 Li2 Li3 59.5(3) 4 .
Li1 N4 Li2 Li3 -23.0(2) . .
Li3 Mg1 Li3 N2 93.4(4) 4 4
O1 Mg1 Li3 N2 93.4(4) . 4
N1 Mg1 Li3 N2 -140.3(5) . 4
N1 Mg1 Li3 N2 -30.4(6) 4 4
N2 Mg1 Li3 N2 176.4(3) . 4
Li1 Mg1 Li3 N2 50.1(4) 4 4
Li1 Mg1 Li3 N2 134.8(4) . 4
C4 Mg1 Li3 N2 -156.6(3) . 4
C4 Mg1 Li3 N2 -20.2(3) 4 4
Mg2 Mg1 Li3 N2 93.4(4) . 4
Li3 Mg1 Li3 O1 0.0 4 .
N1 Mg1 Li3 O1 126.36(17) . .
N1 Mg1 Li3 O1 -123.8(2) 4 .
N2 Mg1 Li3 O1 83.0(5) . .
N2 Mg1 Li3 O1 -93.4(4) 4 .
Li1 Mg1 Li3 O1 -43.3(2) 4 .
Li1 Mg1 Li3 O1 41.4(2) . .
C4 Mg1 Li3 O1 110.1(2) . .
C4 Mg1 Li3 O1 -113.59(18) 4 .
Mg2 Mg1 Li3 O1 0.0 . .
Li3 Mg1 Li3 N1 -126.36(17) 4 .
O1 Mg1 Li3 N1 -126.36(17) . .
N1 Mg1 Li3 N1 109.8(3) 4 .
N2 Mg1 Li3 N1 -43.4(5) . .
N2 Mg1 Li3 N1 140.3(5) 4 .
Li1 Mg1 Li3 N1 -169.6(3) 4 .
Li1 Mg1 Li3 N1 -84.9(2) . .
C4 Mg1 Li3 N1 -16.3(3) . .
C4 Mg1 Li3 N1 120.1(3) 4 .
Mg2 Mg1 Li3 N1 -126.36(17) . .
O1 Mg1 Li3 Li3 0.0 . 4
N1 Mg1 Li3 Li3 126.36(17) . 4
N1 Mg1 Li3 Li3 -123.8(2) 4 4
N2 Mg1 Li3 Li3 83.0(5) . 4
N2 Mg1 Li3 Li3 -93.4(4) 4 4
Li1 Mg1 Li3 Li3 -43.3(2) 4 4
Li1 Mg1 Li3 Li3 41.4(2) . 4
C4 Mg1 Li3 Li3 110.1(2) . 4
C4 Mg1 Li3 Li3 -113.59(18) 4 4
Mg2 Mg1 Li3 Li3 0.0 . 4
Li3 Mg1 Li3 Li1 43.3(2) 4 4
O1 Mg1 Li3 Li1 43.3(2) . 4
N1 Mg1 Li3 Li1 169.6(3) . 4
N1 Mg1 Li3 Li1 -80.6(3) 4 4
N2 Mg1 Li3 Li1 126.3(4) . 4
N2 Mg1 Li3 Li1 -50.1(4) 4 4
Li1 Mg1 Li3 Li1 84.7(4) . 4
C4 Mg1 Li3 Li1 153.3(3) . 4
C4 Mg1 Li3 Li1 -70.3(3) 4 4
Mg2 Mg1 Li3 Li1 43.3(2) . 4
Li3 Mg1 Li3 C4 113.59(18) 4 4
O1 Mg1 Li3 C4 113.59(18) . 4
N1 Mg1 Li3 C4 -120.1(3) . 4
N1 Mg1 Li3 C4 -10.2(3) 4 4
N2 Mg1 Li3 C4 -163.4(4) . 4
N2 Mg1 Li3 C4 20.2(3) 4 4
Li1 Mg1 Li3 C4 70.3(3) 4 4
Li1 Mg1 Li3 C4 155.0(2) . 4
C4 Mg1 Li3 C4 -136.4(3) . 4
Mg2 Mg1 Li3 C4 113.59(18) . 4
Li3 Mg1 Li3 N1 123.8(2) 4 4
O1 Mg1 Li3 N1 123.8(2) . 4
N1 Mg1 Li3 N1 -109.8(3) . 4
N2 Mg1 Li3 N1 -153.2(6) . 4
N2 Mg1 Li3 N1 30.4(6) 4 4
Li1 Mg1 Li3 N1 80.6(3) 4 4
Li1 Mg1 Li3 N1 165.3(3) . 4
C4 Mg1 Li3 N1 -126.1(4) . 4
C4 Mg1 Li3 N1 10.2(3) 4 4
Mg2 Mg1 Li3 N1 123.8(2) . 4
Li3 Mg1 Li3 Li1 -41.4(2) 4 .
O1 Mg1 Li3 Li1 -41.4(2) . .
N1 Mg1 Li3 Li1 84.9(2) . .
N1 Mg1 Li3 Li1 -165.3(3) 4 .
N2 Mg1 Li3 Li1 41.6(4) . .
N2 Mg1 Li3 Li1 -134.8(4) 4 .
Li1 Mg1 Li3 Li1 -84.7(4) 4 .
C4 Mg1 Li3 Li1 68.6(3) . .
C4 Mg1 Li3 Li1 -155.0(2) 4 .
Mg2 Mg1 Li3 Li1 -41.4(2) . .
Li3 Mg1 Li3 Si2 87.9(7) 4 4
O1 Mg1 Li3 Si2 87.9(7) . 4
N1 Mg1 Li3 Si2 -145.7(8) . 4
N1 Mg1 Li3 Si2 -35.9(9) 4 4
N2 Mg1 Li3 Si2 170.9(3) . 4
N2 Mg1 Li3 Si2 -5.5(3) 4 4
Li1 Mg1 Li3 Si2 44.7(6) 4 4
Li1 Mg1 Li3 Si2 129.3(7) . 4
C4 Mg1 Li3 Si2 -162.0(5) . 4
C4 Mg1 Li3 Si2 -25.7(6) 4 4
Mg2 Mg1 Li3 Si2 87.9(7) . 4
Li3 Mg1 Li3 Li2 -8.71(2) 4 .
O1 Mg1 Li3 Li2 -8.71(2) . .
N1 Mg1 Li3 Li2 117.65(16) . .
N1 Mg1 Li3 Li2 -132.5(2) 4 .
N2 Mg1 Li3 Li2 74.3(5) . .
N2 Mg1 Li3 Li2 -102.1(4) 4 .
Li1 Mg1 Li3 Li2 -52.0(2) 4 .
Li1 Mg1 Li3 Li2 32.7(2) . .
C4 Mg1 Li3 Li2 101.3(2) . .
C4 Mg1 Li3 Li2 -122.30(18) 4 .
Mg2 Mg1 Li3 Li2 -8.71(2) . .
Li3 Mg1 Li3 Mg2 0.0 4 .
O1 Mg1 Li3 Mg2 0.0 . .
N1 Mg1 Li3 Mg2 126.36(17) . .
N1 Mg1 Li3 Mg2 -123.8(2) 4 .
N2 Mg1 Li3 Mg2 83.0(5) . .
N2 Mg1 Li3 Mg2 -93.4(4) 4 .
Li1 Mg1 Li3 Mg2 -43.3(2) 4 .
Li1 Mg1 Li3 Mg2 41.4(2) . .
C4 Mg1 Li3 Mg2 110.1(2) . .
C4 Mg1 Li3 Mg2 -113.59(18) 4 .
Mg2 O1 Li3 Mg1 180.0 . .
Li1 O1 Li3 Mg1 104.2(5) 4 .
Li1 O1 Li3 Mg1 -78.1(5) . .
Li2 O1 Li3 Mg1 -164.43(12) . .
Li2 O1 Li3 Mg1 88.8(16) 4 .
Li3 O1 Li3 Mg1 0.0 4 .
Mg2 O1 Li3 N2 85.6(5) . 4
Li1 O1 Li3 N2 9.8(5) 4 4
Li1 O1 Li3 N2 -172.5(4) . 4
Mg1 O1 Li3 N2 -94.4(5) . 4
Li2 O1 Li3 N2 101.2(4) . 4
Li2 O1 Li3 N2 -5.6(18) 4 4
Li3 O1 Li3 N2 -94.4(5) 4 4
Mg2 O1 Li3 N1 -129.9(3) . .
Li1 O1 Li3 N1 154.3(5) 4 .
Li1 O1 Li3 N1 -28.0(5) . .
Mg1 O1 Li3 N1 50.1(3) . .
Li2 O1 Li3 N1 -114.3(4) . .
Li2 O1 Li3 N1 138.9(15) 4 .
Li3 O1 Li3 N1 50.1(3) 4 .
Mg2 O1 Li3 Li3 180.0 . 4
Li1 O1 Li3 Li3 104.2(5) 4 4
Li1 O1 Li3 Li3 -78.1(5) . 4
Mg1 O1 Li3 Li3 0.0 . 4
Li2 O1 Li3 Li3 -164.43(12) . 4
Li2 O1 Li3 Li3 88.8(16) 4 4
Mg2 O1 Li3 Li1 75.8(5) . 4
Li1 O1 Li3 Li1 177.7(4) . 4
Mg1 O1 Li3 Li1 -104.2(5) . 4
Li2 O1 Li3 Li1 91.4(5) . 4
Li2 O1 Li3 Li1 -15.4(16) 4 4
Li3 O1 Li3 Li1 -104.2(5) 4 4
Mg2 O1 Li3 C4 114.4(4) . 4
Li1 O1 Li3 C4 38.6(4) 4 4
Li1 O1 Li3 C4 -143.7(4) . 4
Mg1 O1 Li3 C4 -65.6(4) . 4
Li2 O1 Li3 C4 130.0(3) . 4
Li2 O1 Li3 C4 23.2(18) 4 4
Li3 O1 Li3 C4 -65.6(4) 4 4
Mg2 O1 Li3 N1 141.8(2) . 4
Li1 O1 Li3 N1 65.9(4) 4 4
Li1 O1 Li3 N1 -116.4(4) . 4
Mg1 O1 Li3 N1 -38.2(2) . 4
Li2 O1 Li3 N1 157.3(2) . 4
Li2 O1 Li3 N1 50.5(17) 4 4
Li3 O1 Li3 N1 -38.2(2) 4 4
Mg2 O1 Li3 Li1 -101.9(5) . .
Li1 O1 Li3 Li1 -177.7(4) 4 .
Mg1 O1 Li3 Li1 78.1(5) . .
Li2 O1 Li3 Li1 -86.3(5) . .
Li2 O1 Li3 Li1 166.9(17) 4 .
Li3 O1 Li3 Li1 78.1(5) 4 .
Mg2 O1 Li3 Si2 55.9(5) . 4
Li1 O1 Li3 Si2 -19.9(4) 4 4
Li1 O1 Li3 Si2 157.8(4) . 4
Mg1 O1 Li3 Si2 -124.1(5) . 4
Li2 O1 Li3 Si2 71.5(5) . 4
Li2 O1 Li3 Si2 -35.3(17) 4 4
Li3 O1 Li3 Si2 -124.1(5) 4 4
Mg2 O1 Li3 Li2 -15.57(12) . .
Li1 O1 Li3 Li2 -91.4(5) 4 .
Li1 O1 Li3 Li2 86.3(5) . .
Mg1 O1 Li3 Li2 164.43(12) . .
Li2 O1 Li3 Li2 -106.8(17) 4 .
Li3 O1 Li3 Li2 164.43(12) 4 .
Li1 O1 Li3 Mg2 -75.8(5) 4 .
Li1 O1 Li3 Mg2 101.9(5) . .
Mg1 O1 Li3 Mg2 180.0 . .
Li2 O1 Li3 Mg2 15.57(12) . .
Li2 O1 Li3 Mg2 -91.2(16) 4 .
Li3 O1 Li3 Mg2 180.0 4 .
C4 N1 Li3 Mg1 39.3(7) . .
Si1 N1 Li3 Mg1 -151.3(4) . .
Li3 N1 Li3 Mg1 6.1(5) 4 .
C4 N1 Li3 N2 111.6(8) . 4
Si1 N1 Li3 N2 -79.0(8) . 4
Mg1 N1 Li3 N2 72.3(7) . 4
Li3 N1 Li3 N2 78.4(8) 4 4
C4 N1 Li3 O1 -8.4(6) . .
Si1 N1 Li3 O1 161.0(3) . .
Mg1 N1 Li3 O1 -47.7(4) . .
Li3 N1 Li3 O1 -41.6(4) 4 .
C4 N1 Li3 Li3 33.2(5) . 4
Si1 N1 Li3 Li3 -157.4(3) . 4
Mg1 N1 Li3 Li3 -6.1(5) . 4
C4 N1 Li3 Li1 22.0(11) . 4
Si1 N1 Li3 Li1 -168.6(7) . 4
Mg1 N1 Li3 Li1 -17.3(5) . 4
Li3 N1 Li3 Li1 -11.2(8) 4 4
C4 N1 Li3 C4 102.4(5) . 4
Si1 N1 Li3 C4 -88.2(4) . 4
Mg1 N1 Li3 C4 63.1(4) . 4
Li3 N1 Li3 C4 69.2(5) 4 4
C4 N1 Li3 N1 83.8(5) . 4
Si1 N1 Li3 N1 -106.8(3) . 4
Mg1 N1 Li3 N1 44.5(3) . 4
Li3 N1 Li3 N1 50.6(4) 4 4
C4 N1 Li3 Li1 -25.1(5) . .
Si1 N1 Li3 Li1 144.3(3) . .
Mg1 N1 Li3 Li1 -64.4(5) . .
Li3 N1 Li3 Li1 -58.3(3) 4 .
C4 N1 Li3 Si2 161.0(6) . 4
Si1 N1 Li3 Si2 -29.6(8) . 4
Mg1 N1 Li3 Si2 121.7(10) . 4
Li3 N1 Li3 Si2 127.8(8) 4 4
C4 N1 Li3 Li2 -43.6(5) . .
Si1 N1 Li3 Li2 125.8(2) . .
Mg1 N1 Li3 Li2 -82.8(5) . .
Li3 N1 Li3 Li2 -76.7(2) 4 .
C4 N1 Li3 Mg2 -21.5(6) . .
Si1 N1 Li3 Mg2 147.9(3) . .
Mg1 N1 Li3 Mg2 -60.8(4) . .
Li3 N1 Li3 Mg2 -54.7(3) 4 .
O1 Li1 Li3 Mg1 81.2(5) . .
N3 Li1 Li3 Mg1 170.1(6) . .
N2 Li1 Li3 Mg1 -40.1(5) . .
Mg2 Li1 Li3 Mg1 104.2(5) . .
Li2 Li1 Li3 Mg1 132.0(4) . .
Li3 Li1 Li3 Mg1 5.7(5) 4 .
C17 Li1 Li3 Mg1 144.5(6) . .
N4 Li1 Li3 Mg1 106.0(6) . .
Li2 Li1 Li3 Mg1 78.8(6) 4 .
Si2 Li1 Li3 Mg1 -27.5(5) . .
O1 Li1 Li3 N2 10.0(6) . 4
N3 Li1 Li3 N2 98.9(7) . 4
N2 Li1 Li3 N2 -111.3(6) . 4
Mg2 Li1 Li3 N2 33.0(7) . 4
Li2 Li1 Li3 N2 60.8(7) . 4
Li3 Li1 Li3 N2 -65.5(8) 4 4
C17 Li1 Li3 N2 73.3(8) . 4
Mg1 Li1 Li3 N2 -71.2(6) . 4
N4 Li1 Li3 N2 34.8(9) . 4
Li2 Li1 Li3 N2 7.6(7) 4 4
Si2 Li1 Li3 N2 -98.7(7) . 4
N3 Li1 Li3 O1 88.9(5) . .
N2 Li1 Li3 O1 -121.2(5) . .
Mg2 Li1 Li3 O1 23.0(2) . .
Li2 Li1 Li3 O1 50.8(4) . .
Li3 Li1 Li3 O1 -75.5(5) 4 .
C17 Li1 Li3 O1 63.3(5) . .
Mg1 Li1 Li3 O1 -81.2(5) . .
N4 Li1 Li3 O1 24.9(4) . .
Li2 Li1 Li3 O1 -2.3(3) 4 .
Si2 Li1 Li3 O1 -108.7(4) . .
O1 Li1 Li3 N1 152.1(5) . .
N3 Li1 Li3 N1 -119.0(4) . .
N2 Li1 Li3 N1 30.9(3) . .
Mg2 Li1 Li3 N1 175.1(3) . .
Li2 Li1 Li3 N1 -157.1(2) . .
Li3 Li1 Li3 N1 76.6(3) 4 .
C17 Li1 Li3 N1 -144.6(5) . .
Mg1 Li1 Li3 N1 70.9(5) . .
N4 Li1 Li3 N1 176.9(4) . .
Li2 Li1 Li3 N1 149.7(4) 4 .
Si2 Li1 Li3 N1 43.4(3) . .
O1 Li1 Li3 Li3 75.5(5) . 4
N3 Li1 Li3 Li3 164.4(5) . 4
N2 Li1 Li3 Li3 -45.8(3) . 4
Mg2 Li1 Li3 Li3 98.5(4) . 4
Li2 Li1 Li3 Li3 126.2(3) . 4
C17 Li1 Li3 Li3 138.8(6) . 4
Mg1 Li1 Li3 Li3 -5.7(5) . 4
N4 Li1 Li3 Li3 100.3(5) . 4
Li2 Li1 Li3 Li3 73.1(4) 4 4
Si2 Li1 Li3 Li3 -33.2(4) . 4
O1 Li1 Li3 Li1 -1.6(3) . 4
N3 Li1 Li3 Li1 87.3(3) . 4
N2 Li1 Li3 Li1 -122.9(5) . 4
Mg2 Li1 Li3 Li1 21.4(2) . 4
Li2 Li1 Li3 Li1 49.2(3) . 4
Li3 Li1 Li3 Li1 -77.1(5) 4 4
C17 Li1 Li3 Li1 61.7(4) . 4
Mg1 Li1 Li3 Li1 -82.8(5) . 4
N4 Li1 Li3 Li1 23.2(4) . 4
Li2 Li1 Li3 Li1 -4.0(3) 4 4
Si2 Li1 Li3 Li1 -110.3(5) . 4
O1 Li1 Li3 C4 48.9(5) . 4
N3 Li1 Li3 C4 137.9(5) . 4
N2 Li1 Li3 C4 -72.3(6) . 4
Mg2 Li1 Li3 C4 71.9(6) . 4
Li2 Li1 Li3 C4 99.7(5) . 4
Li3 Li1 Li3 C4 -26.6(6) 4 4
C17 Li1 Li3 C4 112.2(6) . 4
Mg1 Li1 Li3 C4 -32.3(4) . 4
N4 Li1 Li3 C4 73.8(7) . 4
Li2 Li1 Li3 C4 46.6(7) 4 4
Si2 Li1 Li3 C4 -59.8(6) . 4
O1 Li1 Li3 N1 69.7(4) . 4
N3 Li1 Li3 N1 158.7(4) . 4
N2 Li1 Li3 N1 -51.5(4) . 4
Mg2 Li1 Li3 N1 92.8(4) . 4
Li2 Li1 Li3 N1 120.5(3) . 4
Li3 Li1 Li3 N1 -5.7(4) 4 4
C17 Li1 Li3 N1 133.0(5) . 4
Mg1 Li1 Li3 N1 -11.5(3) . 4
N4 Li1 Li3 N1 94.6(5) . 4
Li2 Li1 Li3 N1 67.4(5) 4 4
Si2 Li1 Li3 N1 -39.0(4) . 4
O1 Li1 Li3 Si2 -32.7(5) . 4
N3 Li1 Li3 Si2 56.3(7) . 4
N2 Li1 Li3 Si2 -153.9(5) . 4
Mg2 Li1 Li3 Si2 -9.7(6) . 4
Li2 Li1 Li3 Si2 18.1(7) . 4
Li3 Li1 Li3 Si2 -108.1(7) 4 4
C17 Li1 Li3 Si2 30.6(8) . 4
Mg1 Li1 Li3 Si2 -113.9(7) . 4
N4 Li1 Li3 Si2 -7.8(8) . 4
Li2 Li1 Li3 Si2 -35.0(5) 4 4
Si2 Li1 Li3 Si2 -141.4(4) . 4
O1 Li1 Li3 Li2 -50.8(4) . .
N3 Li1 Li3 Li2 38.2(3) . .
N2 Li1 Li3 Li2 -172.0(4) . .
Mg2 Li1 Li3 Li2 -27.8(2) . .
Li3 Li1 Li3 Li2 -126.2(3) 4 .
C17 Li1 Li3 Li2 12.5(3) . .
Mg1 Li1 Li3 Li2 -132.0(4) . .
N4 Li1 Li3 Li2 -25.9(3) . .
Li2 Li1 Li3 Li2 -53.1(4) 4 .
Si2 Li1 Li3 Li2 -159.5(4) . .
O1 Li1 Li3 Mg2 -23.0(2) . .
N3 Li1 Li3 Mg2 65.9(3) . .
N2 Li1 Li3 Mg2 -144.3(4) . .
Li2 Li1 Li3 Mg2 27.8(2) . .
Li3 Li1 Li3 Mg2 -98.5(4) 4 .
C17 Li1 Li3 Mg2 40.3(4) . .
Mg1 Li1 Li3 Mg2 -104.2(5) . .
N4 Li1 Li3 Mg2 1.8(3) . .
Li2 Li1 Li3 Mg2 -25.4(2) 4 .
Si2 Li1 Li3 Mg2 -131.7(4) . .
Mg2 Li2 Li3 Mg1 25.9(2) . .
O1 Li2 Li3 Mg1 13.71(12) . .
N3 Li2 Li3 Mg1 -75.7(5) . .
N4 Li2 Li3 Mg1 93.8(5) 4 .
Li2 Li2 Li3 Mg1 25.1(2) 4 .
Li1 Li2 Li3 Mg1 -40.6(4) . .
C17 Li2 Li3 Mg1 -51.4(4) . .
N4 Li2 Li3 Mg1 -17.3(2) . .
Li1 Li2 Li3 Mg1 72.6(5) 4 .
C24 Li2 Li3 Mg1 173.7(7) 4 .
Si4 Li2 Li3 Mg1 127.0(6) 4 .
Mg2 Li2 Li3 N2 -72.0(4) . 4
O1 Li2 Li3 N2 -84.2(5) . 4
N3 Li2 Li3 N2 -173.6(6) . 4
N4 Li2 Li3 N2 -4.15(17) 4 4
Li2 Li2 Li3 N2 -72.9(4) 4 4
Li1 Li2 Li3 N2 -138.5(6) . 4
C17 Li2 Li3 N2 -149.3(6) . 4
N4 Li2 Li3 N2 -115.2(5) . 4
Li1 Li2 Li3 N2 -25.4(3) 4 4
C24 Li2 Li3 N2 75.8(4) 4 4
Si4 Li2 Li3 N2 29.04(19) 4 4
Mg2 Li2 Li3 O1 12.19(11) . .
N3 Li2 Li3 O1 -89.4(6) . .
N4 Li2 Li3 O1 80.1(5) 4 .
Li2 Li2 Li3 O1 11.36(14) 4 .
Li1 Li2 Li3 O1 -54.3(4) . .
C17 Li2 Li3 O1 -65.1(5) . .
N4 Li2 Li3 O1 -31.0(3) . .
Li1 Li2 Li3 O1 58.9(4) 4 .
C24 Li2 Li3 O1 160.0(7) 4 .
Si4 Li2 Li3 O1 113.3(5) 4 .
Mg2 Li2 Li3 N1 91.4(6) . .
O1 Li2 Li3 N1 79.2(5) . .
N3 Li2 Li3 N1 -10.25(17) . .
N4 Li2 Li3 N1 159.2(6) 4 .
Li2 Li2 Li3 N1 90.5(6) 4 .
Li1 Li2 Li3 N1 24.9(3) . .
C17 Li2 Li3 N1 14.09(19) . .
N4 Li2 Li3 N1 48.2(3) . .
Li1 Li2 Li3 N1 138.0(6) 4 .
C24 Li2 Li3 N1 -120.8(5) 4 .
Si4 Li2 Li3 N1 -167.6(5) 4 .
Mg2 Li2 Li3 Li3 24.8(2) . 4
O1 Li2 Li3 Li3 12.64(14) . 4
N3 Li2 Li3 Li3 -76.8(5) . 4
N4 Li2 Li3 Li3 92.7(5) 4 4
Li2 Li2 Li3 Li3 24.0(2) 4 4
Li1 Li2 Li3 Li3 -41.7(4) . 4
C17 Li2 Li3 Li3 -52.4(4) . 4
N4 Li2 Li3 Li3 -18.4(3) . 4
Li1 Li2 Li3 Li3 71.5(5) 4 4
C24 Li2 Li3 Li3 172.6(6) 4 4
Si4 Li2 Li3 Li3 125.9(6) 4 4
Mg2 Li2 Li3 Li1 -46.7(4) . 4
O1 Li2 Li3 Li1 -58.9(4) . 4
N3 Li2 Li3 Li1 -148.3(6) . 4
N4 Li2 Li3 Li1 21.2(3) 4 4
Li2 Li2 Li3 Li1 -47.5(4) 4 4
Li1 Li2 Li3 Li1 -113.1(5) . 4
C17 Li2 Li3 Li1 -123.9(5) . 4
N4 Li2 Li3 Li1 -89.9(4) . 4
C24 Li2 Li3 Li1 101.2(5) 4 4
Si4 Li2 Li3 Li1 54.4(3) 4 4
Mg2 Li2 Li3 C4 -50.0(4) . 4
O1 Li2 Li3 C4 -62.2(4) . 4
N3 Li2 Li3 C4 -151.6(5) . 4
N4 Li2 Li3 C4 17.85(19) 4 4
Li2 Li2 Li3 C4 -50.9(4) 4 4
Li1 Li2 Li3 C4 -116.5(5) . 4
C17 Li2 Li3 C4 -127.3(5) . 4
N4 Li2 Li3 C4 -93.2(4) . 4
Li1 Li2 Li3 C4 -3.4(3) 4 4
C24 Li2 Li3 C4 97.8(4) 4 4
Si4 Li2 Li3 C4 51.0(2) 4 4
Mg2 Li2 Li3 N1 -15.4(2) . 4
O1 Li2 Li3 N1 -27.6(3) . 4
N3 Li2 Li3 N1 -117.0(5) . 4
N4 Li2 Li3 N1 52.4(3) 4 4
Li2 Li2 Li3 N1 -16.3(2) 4 4
Li1 Li2 Li3 N1 -81.9(4) . 4
C17 Li2 Li3 N1 -92.7(4) . 4
N4 Li2 Li3 N1 -58.6(3) . 4
Li1 Li2 Li3 N1 31.2(3) 4 4
C24 Li2 Li3 N1 132.4(5) 4 4
Si4 Li2 Li3 N1 85.6(3) 4 4
Mg2 Li2 Li3 Li1 66.5(5) . .
O1 Li2 Li3 Li1 54.3(4) . .
N3 Li2 Li3 Li1 -35.1(3) . .
N4 Li2 Li3 Li1 134.4(5) 4 .
Li2 Li2 Li3 Li1 65.7(5) 4 .
C17 Li2 Li3 Li1 -10.8(3) . .
N4 Li2 Li3 Li1 23.3(3) . .
Li1 Li2 Li3 Li1 113.1(5) 4 .
C24 Li2 Li3 Li1 -145.7(5) 4 .
Si4 Li2 Li3 Li1 167.6(5) 4 .
Mg2 Li2 Li3 Si2 -101.4(5) . 4
O1 Li2 Li3 Si2 -113.6(5) . 4
N3 Li2 Li3 Si2 157.0(4) . 4
N4 Li2 Li3 Si2 -33.5(2) 4 4
Li2 Li2 Li3 Si2 -102.2(5) 4 4
Li1 Li2 Li3 Si2 -167.9(5) . 4
C17 Li2 Li3 Si2 -178.6(4) . 4
N4 Li2 Li3 Si2 -144.6(4) . 4
Li1 Li2 Li3 Si2 -54.7(3) 4 4
C24 Li2 Li3 Si2 46.4(2) 4 4
Si4 Li2 Li3 Si2 -0.29(7) 4 4
O1 Li2 Li3 Mg2 -12.19(11) . .
N3 Li2 Li3 Mg2 -101.6(6) . .
N4 Li2 Li3 Mg2 67.9(4) 4 .
Li2 Li2 Li3 Mg2 -0.83(9) 4 .
Li1 Li2 Li3 Mg2 -66.5(5) . .
C17 Li2 Li3 Mg2 -77.3(5) . .
N4 Li2 Li3 Mg2 -43.2(4) . .
Li1 Li2 Li3 Mg2 46.7(4) 4 .
C24 Li2 Li3 Mg2 147.8(7) 4 .
Si4 Li2 Li3 Mg2 101.1(5) 4 .
Li2 Mg2 Li3 Mg1 24.8(2) 4 .
Li2 Mg2 Li3 Mg1 -153.5(2) . .
O1 Mg2 Li3 Mg1 0.0 . .
N4 Mg2 Li3 Mg1 135.7(4) 4 .
N4 Mg2 Li3 Mg1 -62.5(5) . .
Li1 Mg2 Li3 Mg1 -60.1(4) . .
Li1 Mg2 Li3 Mg1 87.6(5) 4 .
N3 Mg2 Li3 Mg1 77.7(4) 4 .
N3 Mg2 Li3 Mg1 -102.5(4) . .
C17 Mg2 Li3 Mg1 104.6(4) 4 .
C17 Mg2 Li3 Mg1 -90.7(4) . .
Li2 Mg2 Li3 N2 -71.1(5) 4 4
Li2 Mg2 Li3 N2 110.6(4) . 4
O1 Mg2 Li3 N2 -95.9(5) . 4
N4 Mg2 Li3 N2 39.8(4) 4 4
N4 Mg2 Li3 N2 -158.4(3) . 4
Li1 Mg2 Li3 N2 -156.0(5) . 4
Li1 Mg2 Li3 N2 -8.3(4) 4 4
N3 Mg2 Li3 N2 -18.2(4) 4 4
N3 Mg2 Li3 N2 161.6(3) . 4
C17 Mg2 Li3 N2 8.7(4) 4 4
C17 Mg2 Li3 N2 173.4(3) . 4
Mg1 Mg2 Li3 N2 -95.9(5) . 4
Li2 Mg2 Li3 O1 24.8(2) 4 .
Li2 Mg2 Li3 O1 -153.5(2) . .
N4 Mg2 Li3 O1 135.7(4) 4 .
N4 Mg2 Li3 O1 -62.5(5) . .
Li1 Mg2 Li3 O1 -60.1(4) . .
Li1 Mg2 Li3 O1 87.6(5) 4 .
N3 Mg2 Li3 O1 77.7(4) 4 .
N3 Mg2 Li3 O1 -102.5(4) . .
C17 Mg2 Li3 O1 104.6(4) 4 .
C17 Mg2 Li3 O1 -90.7(4) . .
Mg1 Mg2 Li3 O1 0.0 . .
Li2 Mg2 Li3 N1 79.7(5) 4 .
Li2 Mg2 Li3 N1 -98.6(6) . .
O1 Mg2 Li3 N1 54.9(4) . .
N4 Mg2 Li3 N1 -169.4(3) 4 .
N4 Mg2 Li3 N1 -7.7(5) . .
Li1 Mg2 Li3 N1 -5.2(3) . .
Li1 Mg2 Li3 N1 142.5(6) 4 .
N3 Mg2 Li3 N1 132.6(4) 4 .
N3 Mg2 Li3 N1 -47.6(4) . .
C17 Mg2 Li3 N1 159.5(3) 4 .
C17 Mg2 Li3 N1 -35.8(4) . .
Mg1 Mg2 Li3 N1 54.9(4) . .
Li2 Mg2 Li3 Li3 24.8(2) 4 4
Li2 Mg2 Li3 Li3 -153.5(2) . 4
O1 Mg2 Li3 Li3 0.0 . 4
N4 Mg2 Li3 Li3 135.7(4) 4 4
N4 Mg2 Li3 Li3 -62.5(5) . 4
Li1 Mg2 Li3 Li3 -60.1(4) . 4
Li1 Mg2 Li3 Li3 87.6(5) 4 4
N3 Mg2 Li3 Li3 77.7(4) 4 4
N3 Mg2 Li3 Li3 -102.5(4) . 4
C17 Mg2 Li3 Li3 104.6(4) 4 4
C17 Mg2 Li3 Li3 -90.7(4) . 4
Mg1 Mg2 Li3 Li3 0.0 . 4
Li2 Mg2 Li3 Li1 -62.8(5) 4 4
Li2 Mg2 Li3 Li1 118.9(5) . 4
O1 Mg2 Li3 Li1 -87.6(5) . 4
N4 Mg2 Li3 Li1 48.1(4) 4 4
N4 Mg2 Li3 Li1 -150.2(3) . 4
Li1 Mg2 Li3 Li1 -147.7(3) . 4
N3 Mg2 Li3 Li1 -9.9(4) 4 4
N3 Mg2 Li3 Li1 169.9(4) . 4
C17 Mg2 Li3 Li1 17.0(4) 4 4
C17 Mg2 Li3 Li1 -178.3(3) . 4
Mg1 Mg2 Li3 Li1 -87.6(5) . 4
Li2 Mg2 Li3 C4 -44.8(4) 4 4
Li2 Mg2 Li3 C4 136.9(3) . 4
O1 Mg2 Li3 C4 -69.6(4) . 4
N4 Mg2 Li3 C4 66.1(4) 4 4
N4 Mg2 Li3 C4 -132.2(3) . 4
Li1 Mg2 Li3 C4 -129.7(5) . 4
Li1 Mg2 Li3 C4 18.0(4) 4 4
N3 Mg2 Li3 C4 8.1(3) 4 4
N3 Mg2 Li3 C4 -172.1(3) . 4
C17 Mg2 Li3 C4 35.0(4) 4 4
C17 Mg2 Li3 C4 -160.3(3) . 4
Mg1 Mg2 Li3 C4 -69.6(4) . 4
Li2 Mg2 Li3 N1 -14.9(3) 4 4
Li2 Mg2 Li3 N1 166.8(2) . 4
O1 Mg2 Li3 N1 -39.7(3) . 4
N4 Mg2 Li3 N1 96.0(3) 4 4
N4 Mg2 Li3 N1 -102.3(3) . 4
Li1 Mg2 Li3 N1 -99.9(4) . 4
Li1 Mg2 Li3 N1 47.9(4) 4 4
N3 Mg2 Li3 N1 38.0(3) 4 4
N3 Mg2 Li3 N1 -142.2(3) . 4
C17 Mg2 Li3 N1 64.9(3) 4 4
C17 Mg2 Li3 N1 -130.4(3) . 4
Mg1 Mg2 Li3 N1 -39.7(3) . 4
Li2 Mg2 Li3 Li1 84.9(5) 4 .
Li2 Mg2 Li3 Li1 -93.4(5) . .
O1 Mg2 Li3 Li1 60.1(4) . .
N4 Mg2 Li3 Li1 -164.2(3) 4 .
N4 Mg2 Li3 Li1 -2.4(4) . .
Li1 Mg2 Li3 Li1 147.7(3) 4 .
N3 Mg2 Li3 Li1 137.8(3) 4 .
N3 Mg2 Li3 Li1 -42.4(3) . .
C17 Mg2 Li3 Li1 164.7(3) 4 .
C17 Mg2 Li3 Li1 -30.6(3) . .
Mg1 Mg2 Li3 Li1 60.1(4) . .
Li2 Mg2 Li3 Si2 -101.6(5) 4 4
Li2 Mg2 Li3 Si2 80.1(5) . 4
O1 Mg2 Li3 Si2 -126.5(5) . 4
N4 Mg2 Li3 Si2 9.3(3) 4 4
N4 Mg2 Li3 Si2 171.02(16) . 4
Li1 Mg2 Li3 Si2 173.4(4) . 4
Li1 Mg2 Li3 Si2 -38.8(3) 4 4
N3 Mg2 Li3 Si2 -48.7(2) 4 4
N3 Mg2 Li3 Si2 131.1(2) . 4
C17 Mg2 Li3 Si2 -21.9(3) 4 4
C17 Mg2 Li3 Si2 142.86(19) . 4
Mg1 Mg2 Li3 Si2 -126.5(5) . 4
Li2 Mg2 Li3 Li2 178.30(18) 4 .
O1 Mg2 Li3 Li2 153.5(2) . .
N4 Mg2 Li3 Li2 -70.8(4) 4 .
N4 Mg2 Li3 Li2 90.9(5) . .
Li1 Mg2 Li3 Li2 93.4(5) . .
Li1 Mg2 Li3 Li2 -118.9(5) 4 .
N3 Mg2 Li3 Li2 -128.8(4) 4 .
N3 Mg2 Li3 Li2 51.0(4) . .
C17 Mg2 Li3 Li2 -101.9(5) 4 .
C17 Mg2 Li3 Li2 62.8(4) . .
Mg1 Mg2 Li3 Li2 153.5(2) . .
